data_1545741
loop_
_publ_author_name
'Saccone, Marco'
'Fernandez Palacio, Francisco'
'Cavallo, Gabriella'
'Dichiarante, Valentina'
'Virkki, Matti'
'Terraneo, Giancarlo'
'Priimagi, Arri'
'Metrangolo, Pierangelo'

_publ_section_title
;
 FDHALO17: Photoresponsive ionic liquid crystals assembled via halogen
 bond: en route towards light&#x2010;controllable ion transporters
;
_journal_name_full 'Faraday Discuss.'
_journal_paper_doi 10.1039/C7FD00120G
_journal_year 2017
_chemical_formula_moiety '2(C24 H29 F4 I N2 O),  (C16 H31 N2 1+),  (I 1-)'
_chemical_formula_sum 'C64 H89 F8 I3 N6 O2'
_chemical_formula_weight 1507.11
_chemical_name_systematic
; 
 ? 
;
_space_group_IT_number 2
_symmetry_cell_setting triclinic
_symmetry_Int_Tables_number 2
_symmetry_space_group_name_Hall '-P 1'
_symmetry_space_group_name_H-M 'P -1'
_atom_sites_solution_hydrogens geom
_atom_sites_solution_primary direct
_atom_sites_solution_secondary difmap
_audit_creation_method SHELXL-97
_audit_update_record
;
2017-03-30 deposited with the CCDC.
2017-04-05 downloaded from the CCDC.
;
_cell_angle_alpha 87.618(12)
_cell_angle_beta 76.317(10)
_cell_angle_gamma 76.576(10)
_cell_formula_units_Z 4
_cell_length_a 14.9747(15)
_cell_length_b 18.898(2)
_cell_length_c 25.034(3)
_cell_measurement_reflns_used 9599
_cell_measurement_temperature 103(2)
_cell_measurement_theta_max 31.23
_cell_measurement_theta_min 2.38
_cell_volume 6694.6(13)
_computing_cell_refinement 'Bruker SAINT'
_computing_data_collection 'Bruker APEX2'
_computing_data_reduction 'Bruker SAINT'
_computing_molecular_graphics
;
ORTEP-3 (Farrugia, L.J. (1997) Jour. Appl. Cryst. 30, 565)
Mercury (Macrae, C. F., Edgington, P. R., McCabe, P., Pidcock, E., 
Shields, G. P., Taylor, R., Towler, M. & van de Streek, J. (2006). 
J. Appl. Cryst. 39, 453-457
;
_computing_publication_material SHELXL
_computing_structure_refinement
;
SHELXL (Sheldrick, G. M. (2008). Acta Cryst. A64, 112-122)
;
_computing_structure_solution
;
SHELXS (Sheldrick, G. M. (2008). Acta Cryst. A64, 112-122)
;
_diffrn_ambient_temperature 103(2)
_diffrn_measured_fraction_theta_full 0.999
_diffrn_measured_fraction_theta_max 0.957
_diffrn_measurement_device_type 'Bruker APEX-II CCD'
_diffrn_measurement_method '\f and \w scans'
_diffrn_radiation_monochromator graphite
_diffrn_radiation_source 'fine-focus sealed tube'
_diffrn_radiation_type MoK\a
_diffrn_radiation_wavelength 0.71073
_diffrn_reflns_av_R_equivalents 0.0391
_diffrn_reflns_av_sigmaI/netI 0.0511
_diffrn_reflns_limit_h_max 21
_diffrn_reflns_limit_h_min -22
_diffrn_reflns_limit_k_max 27
_diffrn_reflns_limit_k_min -27
_diffrn_reflns_limit_l_max 36
_diffrn_reflns_limit_l_min -36
_diffrn_reflns_number 208179
_diffrn_reflns_theta_full 25.242
_diffrn_reflns_theta_max 31.57
_diffrn_reflns_theta_min 1.60
_diffrn_standards_decay_% 0.00
_exptl_absorpt_coefficient_mu 1.468
_exptl_absorpt_correction_T_max 0.6952
_exptl_absorpt_correction_T_min 0.6073
_exptl_absorpt_correction_type multi-scan
_exptl_absorpt_process_details 'Bruker (2001). SADABS. Bruker AXS Inc., Madison, Wisconsin, USA.'
_exptl_crystal_colour orange
_exptl_crystal_density_diffrn 1.495
_exptl_crystal_density_method 'not measured'
_exptl_crystal_description block
_exptl_crystal_F_000 3048
_exptl_crystal_size_max 0.22
_exptl_crystal_size_mid 0.21
_exptl_crystal_size_min 0.10
_refine_diff_density_max 3.564
_refine_diff_density_min -0.882
_refine_diff_density_rms 0.119
_refine_ls_extinction_method none
_refine_ls_goodness_of_fit_ref 1.017
_refine_ls_hydrogen_treatment noref
_refine_ls_matrix_type fullcycle
_refine_ls_number_parameters 1503
_refine_ls_number_reflns 42910
_refine_ls_number_restraints 0
_refine_ls_restrained_S_all 1.017
_refine_ls_R_factor_all 0.0836
_refine_ls_R_factor_gt 0.0374
_refine_ls_shift/su_max 0.001
_refine_ls_shift/su_mean 0.000
_refine_ls_structure_factor_coef Fsqd
_refine_ls_weighting_details 'w=1/[\s^2^(Fo^2^)+(0.0304P)^2^+9.6841P] where P=(Fo^2^+2Fc^2^)/3'
_refine_ls_weighting_scheme calc
_refine_ls_wR_factor_gt 0.0729
_refine_ls_wR_factor_ref 0.0903
_reflns_number_gt 27374
_reflns_number_total 42910
_reflns_threshold_expression 'I > 2\s(I)'
_cod_data_source_file c7fd00120g2.cif
_cod_data_source_block ico288
_cod_depositor_comments
;
The following automatic conversions were performed:

'_symmetry_cell_setting' value 'Triclinic' changed to 'triclinic'
according to
/home/data/users/saulius/crontab/automatic-downloads/rss-feeds/RSC/lib/dictionaries/cif_core.dic
dictionary named 'cif_core.dic' version 2.4.2 from 2011-04-26.

Automatic conversion script
Id: cif_fix_values 4973 2017-02-22 13:04:09Z antanas 
;
_cod_database_code 1545741

loop_
_symmetry_equiv_pos_as_xyz
'x, y, z'
'-x, -y, -z'

loop_
_atom_site_label
_atom_site_type_symbol
_atom_site_fract_x
_atom_site_fract_y
_atom_site_fract_z
_atom_site_U_iso_or_equiv
_atom_site_adp_type
_atom_site_occupancy
_atom_site_symmetry_multiplicity
_atom_site_calc_flag
_atom_site_refinement_flags
I1 I -0.261317(13) 0.347312(10) 1.045056(8) 0.02093(4) Uani 1 1 d .
F1 F 0.06798(12) 0.42860(9) 0.99789(7) 0.0250(4) Uani 1 1 d .
F2 F -0.10435(12) 0.43134(9) 1.05533(7) 0.0253(4) Uani 1 1 d .
F3 F -0.12649(12) 0.24465(9) 0.94268(7) 0.0243(4) Uani 1 1 d .
F4 F 0.04548(12) 0.24448(9) 0.88216(7) 0.0252(4) Uani 1 1 d .
N1 N 0.15190(17) 0.33416(13) 0.89921(10) 0.0198(5) Uani 1 1 d .
N2 N 0.18291(17) 0.39124(13) 0.89855(10) 0.0208(5) Uani 1 1 d .
O1 O 0.53995(15) 0.38368(11) 0.76762(9) 0.0247(5) Uani 1 1 d .
C1 C 0.0205(2) 0.38530(15) 0.98168(11) 0.0177(6) Uani 1 1 d .
C2 C -0.0686(2) 0.38523(15) 1.01266(12) 0.0196(6) Uani 1 1 d .
C3 C -0.12163(19) 0.33872(14) 1.00029(11) 0.0166(5) Uani 1 1 d .
C4 C -0.0797(2) 0.29187(14) 0.95628(12) 0.0190(6) Uani 1 1 d .
C5 C 0.0090(2) 0.29166(14) 0.92460(12) 0.0180(6) Uani 1 1 d .
C6 C 0.0613(2) 0.33952(15) 0.93539(12) 0.0180(6) Uani 1 1 d .
C7 C 0.2733(2) 0.38652(15) 0.86444(12) 0.0194(6) Uani 1 1 d .
C8 C 0.3294(2) 0.32402(15) 0.83444(12) 0.0223(6) Uani 1 1 d .
H8 H 0.3066 0.2809 0.8359 0.027 Uiso 1 1 calc R
C9 C 0.4177(2) 0.32586(15) 0.80295(13) 0.0232(6) Uani 1 1 d .
H9 H 0.4558 0.2836 0.7828 0.028 Uiso 1 1 calc R
C10 C 0.4519(2) 0.38894(15) 0.80025(12) 0.0198(6) Uani 1 1 d .
C11 C 0.3974(2) 0.45099(16) 0.83028(12) 0.0218(6) Uani 1 1 d .
H11 H 0.4207 0.4938 0.8292 0.026 Uiso 1 1 calc R
C12 C 0.3085(2) 0.44891(15) 0.86168(12) 0.0207(6) Uani 1 1 d .
H12 H 0.2706 0.4912 0.8819 0.025 Uiso 1 1 calc R
C13 C 0.5811(2) 0.44594(16) 0.76350(12) 0.0217(6) Uani 1 1 d .
H13A H 0.5867 0.4594 0.8001 0.026 Uiso 1 1 calc R
H13B H 0.5410 0.4880 0.7491 0.026 Uiso 1 1 calc R
C14 C 0.6776(2) 0.42544(16) 0.72479(12) 0.0222(6) Uani 1 1 d .
H14A H 0.6704 0.4169 0.6875 0.027 Uiso 1 1 calc R
H14B H 0.7139 0.3795 0.7371 0.027 Uiso 1 1 calc R
C15 C 0.7326(2) 0.48467(16) 0.72250(12) 0.0234(6) Uani 1 1 d .
H15A H 0.7391 0.4935 0.7599 0.028 Uiso 1 1 calc R
H15B H 0.6964 0.5304 0.7100 0.028 Uiso 1 1 calc R
C16 C 0.8307(2) 0.46456(17) 0.68392(13) 0.0237(6) Uani 1 1 d .
H16A H 0.8670 0.4192 0.6969 0.028 Uiso 1 1 calc R
H16B H 0.8240 0.4548 0.6467 0.028 Uiso 1 1 calc R
C17 C 0.8861(2) 0.52347(16) 0.68020(13) 0.0241(6) Uani 1 1 d .
H17A H 0.8954 0.5317 0.7171 0.029 Uiso 1 1 calc R
H17B H 0.8487 0.5694 0.6688 0.029 Uiso 1 1 calc R
C18 C 0.9824(2) 0.50407(17) 0.63961(13) 0.0239(6) Uani 1 1 d .
H18A H 1.0199 0.4583 0.6513 0.029 Uiso 1 1 calc R
H18B H 0.9729 0.4952 0.6029 0.029 Uiso 1 1 calc R
C19 C 1.0385(2) 0.56263(17) 0.63485(13) 0.0259(7) Uani 1 1 d .
H19A H 1.0501 0.5703 0.6713 0.031 Uiso 1 1 calc R
H19B H 1.0002 0.6089 0.6244 0.031 Uiso 1 1 calc R
C20 C 1.1330(2) 0.54406(17) 0.59288(13) 0.0263(7) Uani 1 1 d .
H20A H 1.1214 0.5364 0.5565 0.032 Uiso 1 1 calc R
H20B H 1.1712 0.4978 0.6033 0.032 Uiso 1 1 calc R
C21 C 1.1893(2) 0.60272(18) 0.58808(13) 0.0285(7) Uani 1 1 d .
H21A H 1.2035 0.6089 0.6240 0.034 Uiso 1 1 calc R
H21B H 1.1502 0.6495 0.5791 0.034 Uiso 1 1 calc R
C22 C 1.2816(2) 0.58450(19) 0.54416(14) 0.0305(7) Uani 1 1 d .
H22A H 1.2671 0.5783 0.5083 0.037 Uiso 1 1 calc R
H22B H 1.3202 0.5375 0.5531 0.037 Uiso 1 1 calc R
C23 C 1.3397(3) 0.6423(2) 0.53864(15) 0.0401(9) Uani 1 1 d .
H23A H 1.2999 0.6900 0.5319 0.048 Uiso 1 1 calc R
H23B H 1.3578 0.6463 0.5738 0.048 Uiso 1 1 calc R
C24 C 1.4285(3) 0.6258(2) 0.49242(16) 0.0472(10) Uani 1 1 d .
H24A H 1.4699 0.5800 0.4998 0.071 Uiso 1 1 calc R
H24B H 1.4616 0.6653 0.4902 0.071 Uiso 1 1 calc R
H24C H 1.4113 0.6215 0.4575 0.071 Uiso 1 1 calc R
I2 I -0.305567(13) 0.134491(10) 0.846217(8) 0.02175(4) Uani 1 1 d .
F5 F -0.03400(13) 0.23952(10) 0.70662(7) 0.0277(4) Uani 1 1 d .
F6 F -0.20981(12) 0.22425(10) 0.74407(8) 0.0296(4) Uani 1 1 d .
F7 F -0.11612(13) 0.07806(10) 0.88774(7) 0.0308(4) Uani 1 1 d .
F8 F 0.05788(13) 0.08981(10) 0.85050(8) 0.0305(4) Uani 1 1 d .
N3 N 0.11080(18) 0.17715(14) 0.75111(10) 0.0235(5) Uani 1 1 d .
N4 N 0.17041(18) 0.15506(13) 0.77960(11) 0.0236(5) Uani 1 1 d .
O2 O 0.53810(14) 0.18319(11) 0.70201(9) 0.0244(5) Uani 1 1 d .
C25 C -0.0527(2) 0.19835(15) 0.75073(12) 0.0203(6) Uani 1 1 d .
C26 C -0.1438(2) 0.19021(15) 0.77062(12) 0.0207(6) Uani 1 1 d .
C27 C -0.1682(2) 0.14924(15) 0.81624(12) 0.0203(6) Uani 1 1 d .
C28 C -0.0972(2) 0.11780(16) 0.84206(12) 0.0225(6) Uani 1 1 d .
C29 C -0.0055(2) 0.12495(16) 0.82296(12) 0.0224(6) Uani 1 1 d .
C30 C 0.0200(2) 0.16531(15) 0.77658(12) 0.0193(6) Uani 1 1 d .
C31 C 0.2620(2) 0.16529(15) 0.75514(12) 0.0217(6) Uani 1 1 d .
C32 C 0.3289(2) 0.13797(16) 0.78541(13) 0.0242(6) Uani 1 1 d .
H32 H 0.3111 0.1152 0.8195 0.029 Uiso 1 1 calc R
C33 C 0.4209(2) 0.14378(16) 0.76622(13) 0.0230(6) Uani 1 1 d .
H33 H 0.4668 0.1244 0.7867 0.028 Uiso 1 1 calc R
C34 C 0.4463(2) 0.17828(16) 0.71646(13) 0.0216(6) Uani 1 1 d .
C35 C 0.3792(2) 0.20723(17) 0.68649(13) 0.0248(6) Uani 1 1 d .
H35 H 0.3966 0.2316 0.6530 0.030 Uiso 1 1 calc R
C36 C 0.2871(2) 0.20035(17) 0.70573(13) 0.0251(6) Uani 1 1 d .
H36 H 0.2411 0.2195 0.6853 0.030 Uiso 1 1 calc R
C37 C 0.5674(2) 0.22885(17) 0.65698(12) 0.0244(6) Uani 1 1 d .
H37A H 0.5259 0.2784 0.6621 0.029 Uiso 1 1 calc R
H37B H 0.5651 0.2083 0.6218 0.029 Uiso 1 1 calc R
C38 C 0.6672(2) 0.23111(18) 0.65725(13) 0.0258(7) Uani 1 1 d .
H38A H 0.7061 0.1807 0.6548 0.031 Uiso 1 1 calc R
H38B H 0.6674 0.2526 0.6926 0.031 Uiso 1 1 calc R
C39 C 0.7117(2) 0.27495(17) 0.61018(13) 0.0237(6) Uani 1 1 d .
H39A H 0.7103 0.2543 0.5748 0.028 Uiso 1 1 calc R
H39B H 0.6741 0.3258 0.6132 0.028 Uiso 1 1 calc R
C40 C 0.8131(2) 0.27446(17) 0.61074(12) 0.0238(6) Uani 1 1 d .
H40A H 0.8500 0.2234 0.6081 0.029 Uiso 1 1 calc R
H40B H 0.8139 0.2948 0.6464 0.029 Uiso 1 1 calc R
C41 C 0.8610(2) 0.31745(17) 0.56450(12) 0.0237(6) Uani 1 1 d .
H41A H 0.8246 0.3686 0.5673 0.028 Uiso 1 1 calc R
H41B H 0.8599 0.2974 0.5288 0.028 Uiso 1 1 calc R
C42 C 0.9631(2) 0.31585(17) 0.56531(13) 0.0243(6) Uani 1 1 d .
H42A H 0.9644 0.3356 0.6011 0.029 Uiso 1 1 calc R
H42B H 0.9997 0.2647 0.5622 0.029 Uiso 1 1 calc R
C43 C 1.0103(2) 0.35946(17) 0.51913(13) 0.0244(6) Uani 1 1 d .
H43A H 1.0077 0.3402 0.4835 0.029 Uiso 1 1 calc R
H43B H 0.9740 0.4107 0.5227 0.029 Uiso 1 1 calc R
C44 C 1.1124(2) 0.35771(16) 0.51847(13) 0.0252(6) Uani 1 1 d .
H44A H 1.1487 0.3065 0.5154 0.030 Uiso 1 1 calc R
H44B H 1.1151 0.3780 0.5537 0.030 Uiso 1 1 calc R
C45 C 1.1582(2) 0.40049(17) 0.47140(13) 0.0259(7) Uani 1 1 d .
H45A H 1.1538 0.3806 0.4364 0.031 Uiso 1 1 calc R
H45B H 1.1216 0.4516 0.4749 0.031 Uiso 1 1 calc R
C46 C 1.2608(2) 0.39975(17) 0.46829(13) 0.0256(7) Uani 1 1 d .
H46A H 1.2973 0.3487 0.4669 0.031 Uiso 1 1 calc R
H46B H 1.2653 0.4229 0.5020 0.031 Uiso 1 1 calc R
C47 C 1.3041(2) 0.43959(18) 0.41822(14) 0.0305(7) Uani 1 1 d .
H47A H 1.2985 0.4166 0.3847 0.037 Uiso 1 1 calc R
H47B H 1.2673 0.4906 0.4199 0.037 Uiso 1 1 calc R
C48 C 1.4069(3) 0.4397(2) 0.41329(16) 0.0418(9) Uani 1 1 d .
H48A H 1.4124 0.4673 0.4442 0.063 Uiso 1 1 calc R
H48B H 1.4313 0.4623 0.3787 0.063 Uiso 1 1 calc R
H48C H 1.4434 0.3895 0.4138 0.063 Uiso 1 1 calc R
I3 I 1.233186(13) 0.161699(10) -0.034200(8) 0.02122(4) Uani 1 1 d .
F9 F 0.92232(12) 0.25879(9) 0.12750(7) 0.0253(4) Uani 1 1 d .
F10 F 1.09464(12) 0.26220(9) 0.06866(7) 0.0248(4) Uani 1 1 d .
F11 F 1.08361(13) 0.07346(9) -0.04581(7) 0.0272(4) Uani 1 1 d .
F12 F 0.91041(13) 0.07308(10) 0.00940(7) 0.0282(4) Uani 1 1 d .
N5 N 0.81999(17) 0.16768(13) 0.10760(10) 0.0205(5) Uani 1 1 d .
N6 N 0.79135(18) 0.11006(13) 0.10790(10) 0.0220(5) Uani 1 1 d .
O3 O 0.43293(14) 0.11203(11) 0.23468(9) 0.0229(4) Uani 1 1 d .
C49 C 0.9616(2) 0.21228(15) 0.08503(12) 0.0193(6) Uani 1 1 d .
C50 C 1.0503(2) 0.21377(14) 0.05443(12) 0.0188(6) Uani 1 1 d .
C51 C 1.0945(2) 0.16700(15) 0.00980(12) 0.0198(6) Uani 1 1 d .
C52 C 1.0438(2) 0.11950(15) -0.00332(12) 0.0190(6) Uani 1 1 d .
C53 C 0.9549(2) 0.11815(15) 0.02713(12) 0.0197(6) Uani 1 1 d .
C54 C 0.9113(2) 0.16346(15) 0.07324(12) 0.0176(6) Uani 1 1 d .
C55 C 0.6996(2) 0.11345(15) 0.14092(12) 0.0188(6) Uani 1 1 d .
C56 C 0.6401(2) 0.17647(15) 0.16849(12) 0.0213(6) Uani 1 1 d .
H56 H 0.6608 0.2206 0.1661 0.026 Uiso 1 1 calc R
C57 C 0.5516(2) 0.17366(16) 0.19902(12) 0.0218(6) Uani 1 1 d .
H57 H 0.5109 0.2162 0.2176 0.026 Uiso 1 1 calc R
C58 C 0.5212(2) 0.10829(15) 0.20290(12) 0.0188(6) Uani 1 1 d .
C59 C 0.5793(2) 0.04611(15) 0.17506(11) 0.0185(6) Uani 1 1 d .
H59 H 0.5583 0.0021 0.1771 0.022 Uiso 1 1 calc R
C60 C 0.6685(2) 0.04924(15) 0.14424(12) 0.0207(6) Uani 1 1 d .
H60 H 0.7088 0.0069 0.1252 0.025 Uiso 1 1 calc R
C61 C 0.3966(2) 0.04736(15) 0.24084(12) 0.0204(6) Uani 1 1 d .
H61A H 0.4384 0.0079 0.2567 0.024 Uiso 1 1 calc R
H61B H 0.3927 0.0306 0.2047 0.024 Uiso 1 1 calc R
C62 C 0.2997(2) 0.06657(16) 0.27878(12) 0.0215(6) Uani 1 1 d .
H62A H 0.2626 0.1115 0.2658 0.026 Uiso 1 1 calc R
H62B H 0.3059 0.0766 0.3161 0.026 Uiso 1 1 calc R
C63 C 0.2465(2) 0.00624(16) 0.28198(12) 0.0208(6) Uani 1 1 d .
H63A H 0.2370 -0.0017 0.2451 0.025 Uiso 1 1 calc R
H63B H 0.2855 -0.0395 0.2927 0.025 Uiso 1 1 calc R
C64 C 0.1507(2) 0.02294(16) 0.32284(12) 0.0211(6) Uani 1 1 d .
H64A H 0.1124 0.0695 0.3129 0.025 Uiso 1 1 calc R
H64B H 0.1603 0.0292 0.3600 0.025 Uiso 1 1 calc R
C65 C 0.0960(2) -0.03624(16) 0.32469(12) 0.0213(6) Uani 1 1 d .
H65A H 0.1355 -0.0833 0.3329 0.026 Uiso 1 1 calc R
H65B H 0.0836 -0.0408 0.2880 0.026 Uiso 1 1 calc R
C66 C 0.0020(2) -0.02097(16) 0.36769(12) 0.0221(6) Uani 1 1 d .
H66A H 0.0145 -0.0161 0.4043 0.026 Uiso 1 1 calc R
H66B H -0.0376 0.0259 0.3594 0.026 Uiso 1 1 calc R
C67 C -0.0522(2) -0.08012(16) 0.36976(12) 0.0224(6) Uani 1 1 d .
H67A H -0.0111 -0.1274 0.3760 0.027 Uiso 1 1 calc R
H67B H -0.0673 -0.0832 0.3336 0.027 Uiso 1 1 calc R
C68 C -0.1436(2) -0.06799(17) 0.41429(12) 0.0236(6) Uani 1 1 d .
H68A H -0.1285 -0.0675 0.4507 0.028 Uiso 1 1 calc R
H68B H -0.1838 -0.0198 0.4092 0.028 Uiso 1 1 calc R
C69 C -0.1984(2) -0.12614(17) 0.41350(13) 0.0262(7) Uani 1 1 d .
H69A H -0.1567 -0.1744 0.4165 0.031 Uiso 1 1 calc R
H69B H -0.2158 -0.1248 0.3776 0.031 Uiso 1 1 calc R
C70 C -0.2883(2) -0.11798(18) 0.45950(13) 0.0270(7) Uani 1 1 d .
H70A H -0.2712 -0.1189 0.4954 0.032 Uiso 1 1 calc R
H70B H -0.3307 -0.0701 0.4563 0.032 Uiso 1 1 calc R
C71 C -0.3410(2) -0.1771(2) 0.45820(15) 0.0341(8) Uani 1 1 d .
H71A H -0.2982 -0.2250 0.4608 0.041 Uiso 1 1 calc R
H71B H -0.3588 -0.1757 0.4225 0.041 Uiso 1 1 calc R
C72 C -0.4296(3) -0.1699(2) 0.50438(15) 0.0421(9) Uani 1 1 d .
H72A H -0.4126 -0.1715 0.5399 0.063 Uiso 1 1 calc R
H72B H -0.4597 -0.2100 0.5017 0.063 Uiso 1 1 calc R
H72C H -0.4736 -0.1234 0.5012 0.063 Uiso 1 1 calc R
I4 I 1.270565(13) 0.365358(10) 0.164325(8) 0.02109(4) Uani 1 1 d .
F13 F 0.90479(13) 0.41212(10) 0.16290(8) 0.0310(4) Uani 1 1 d .
F14 F 1.07915(13) 0.42409(10) 0.12444(7) 0.0301(4) Uani 1 1 d .
F15 F 1.17683(13) 0.27326(11) 0.26460(8) 0.0322(4) Uani 1 1 d .
F16 F 1.00176(13) 0.25735(10) 0.30298(7) 0.0304(4) Uani 1 1 d .
N7 N 0.85561(18) 0.31959(14) 0.26004(10) 0.0242(5) Uani 1 1 d .
N8 N 0.79471(18) 0.34333(14) 0.23305(11) 0.0247(5) Uani 1 1 d .
O4 O 0.43150(14) 0.30287(11) 0.30598(8) 0.0234(4) Uani 1 1 d .
C73 C 0.9693(2) 0.37619(16) 0.18888(12) 0.0211(6) Uani 1 1 d .
C74 C 1.0608(2) 0.38320(15) 0.16931(12) 0.0205(6) Uani 1 1 d .
C75 C 1.1328(2) 0.35035(15) 0.19383(12) 0.0194(6) Uani 1 1 d .
C76 C 1.1099(2) 0.30779(16) 0.23939(12) 0.0209(6) Uani 1 1 d .
C77 C 1.0193(2) 0.29980(16) 0.25906(12) 0.0214(6) Uani 1 1 d .
C78 C 0.9454(2) 0.33326(15) 0.23489(12) 0.0203(6) Uani 1 1 d .
C79 C 0.7036(2) 0.33068(15) 0.25664(12) 0.0211(6) Uani 1 1 d .
C80 C 0.6364(2) 0.35834(16) 0.22685(13) 0.0237(6) Uani 1 1 d .
H80 H 0.6531 0.3836 0.1937 0.028 Uiso 1 1 calc R
C81 C 0.5459(2) 0.34930(16) 0.24504(13) 0.0237(6) Uani 1 1 d .
H81 H 0.4996 0.3692 0.2249 0.028 Uiso 1 1 calc R
C82 C 0.5218(2) 0.31102(15) 0.29283(12) 0.0199(6) Uani 1 1 d .
C83 C 0.5888(2) 0.28236(17) 0.32312(13) 0.0260(7) Uani 1 1 d .
H83 H 0.5724 0.2562 0.3558 0.031 Uiso 1 1 calc R
C84 C 0.6801(2) 0.29263(17) 0.30466(13) 0.0252(6) Uani 1 1 d .
H84 H 0.7264 0.2736 0.3249 0.030 Uiso 1 1 calc R
C85 C 0.4031(2) 0.25545(16) 0.34971(12) 0.0225(6) Uani 1 1 d .
H85A H 0.4043 0.2751 0.3855 0.027 Uiso 1 1 calc R
H85B H 0.4458 0.2064 0.3438 0.027 Uiso 1 1 calc R
C86 C 0.3036(2) 0.25207(16) 0.34832(12) 0.0207(6) Uani 1 1 d .
H86A H 0.3054 0.2287 0.3133 0.025 Uiso 1 1 calc R
H86B H 0.2648 0.3023 0.3490 0.025 Uiso 1 1 calc R
C87 C 0.2563(2) 0.21011(16) 0.39620(12) 0.0204(6) Uani 1 1 d .
H87A H 0.2934 0.1592 0.3949 0.024 Uiso 1 1 calc R
H87B H 0.2559 0.2324 0.4314 0.024 Uiso 1 1 calc R
C88 C 0.1551(2) 0.21026(16) 0.39425(12) 0.0221(6) Uani 1 1 d .
H88A H 0.1185 0.2613 0.3952 0.027 Uiso 1 1 calc R
H88B H 0.1559 0.1880 0.3590 0.027 Uiso 1 1 calc R
C89 C 0.1053(2) 0.16945(16) 0.44128(12) 0.0208(6) Uani 1 1 d .
H89A H 0.1053 0.1912 0.4766 0.025 Uiso 1 1 calc R
H89B H 0.1413 0.1183 0.4400 0.025 Uiso 1 1 calc R
C90 C 0.0034(2) 0.17058(16) 0.43979(12) 0.0217(6) Uani 1 1 d .
H90A H -0.0333 0.2217 0.4422 0.026 Uiso 1 1 calc R
H90B H 0.0030 0.1500 0.4042 0.026 Uiso 1 1 calc R
C91 C -0.0445(2) 0.12774(16) 0.48625(12) 0.0229(6) Uani 1 1 d .
H91A H -0.0438 0.1485 0.5218 0.027 Uiso 1 1 calc R
H91B H -0.0072 0.0769 0.4838 0.027 Uiso 1 1 calc R
C92 C -0.1463(2) 0.12732(16) 0.48608(12) 0.0221(6) Uani 1 1 d .
H92A H -0.1843 0.1780 0.4890 0.027 Uiso 1 1 calc R
H92B H -0.1476 0.1065 0.4507 0.027 Uiso 1 1 calc R
C93 C -0.1907(2) 0.08353(17) 0.53295(13) 0.0240(6) Uani 1 1 d .
H93A H -0.1885 0.1043 0.5681 0.029 Uiso 1 1 calc R
H93B H -0.1521 0.0330 0.5298 0.029 Uiso 1 1 calc R
C94 C -0.2925(2) 0.08136(17) 0.53493(13) 0.0237(6) Uani 1 1 d .
H94A H -0.2953 0.0598 0.5001 0.028 Uiso 1 1 calc R
H94B H -0.3317 0.1317 0.5380 0.028 Uiso 1 1 calc R
C95 C -0.3335(2) 0.03720(18) 0.58312(14) 0.0291(7) Uani 1 1 d .
H95A H -0.2936 -0.0129 0.5800 0.035 Uiso 1 1 calc R
H95B H -0.3305 0.0590 0.6178 0.035 Uiso 1 1 calc R
C96 C -0.4351(2) 0.0332(2) 0.58663(16) 0.0392(9) Uani 1 1 d .
H96A H -0.4760 0.0823 0.5919 0.059 Uiso 1 1 calc R
H96B H -0.4557 0.0029 0.6177 0.059 Uiso 1 1 calc R
H96C H -0.4391 0.0118 0.5525 0.059 Uiso 1 1 calc R
I5 I 0.491064(13) 0.405490(10) 0.096297(8) 0.01992(4) Uani 1 1 d .
I6 I 0.479805(13) 0.097947(10) 0.914738(8) 0.01940(4) Uani 1 1 d .
N9 N 0.31746(17) 0.40984(12) 1.00007(9) 0.0169(5) Uani 1 1 d .
N10 N 0.44415(16) 0.34153(12) 0.95093(9) 0.0169(5) Uani 1 1 d .
C97 C 0.4038(2) 0.40888(14) 0.97044(11) 0.0172(6) Uani 1 1 d .
H97 H 0.4322 0.4494 0.9642 0.021 Uiso 1 1 calc R
C98 C 0.3017(2) 0.34077(15) 0.99976(12) 0.0209(6) Uani 1 1 d .
H98 H 0.2458 0.3260 1.0178 0.025 Uiso 1 1 calc R
C99 C 0.3806(2) 0.29838(15) 0.96910(12) 0.0217(6) Uani 1 1 d .
H99 H 0.3907 0.2480 0.9614 0.026 Uiso 1 1 calc R
C100 C 0.5387(2) 0.31511(15) 0.91566(12) 0.0187(6) Uani 1 1 d .
H10A H 0.5328 0.3055 0.8782 0.022 Uiso 1 1 calc R
H10B H 0.5691 0.2685 0.9302 0.022 Uiso 1 1 calc R
C101 C 0.6016(2) 0.36848(15) 0.91208(12) 0.0193(6) Uani 1 1 d .
H10C H 0.6095 0.3774 0.9492 0.023 Uiso 1 1 calc R
H10D H 0.5717 0.4154 0.8978 0.023 Uiso 1 1 calc R
C102 C 0.6983(2) 0.33778(15) 0.87389(12) 0.0196(6) Uani 1 1 d .
H10E H 0.7274 0.2908 0.8884 0.023 Uiso 1 1 calc R
H10F H 0.6895 0.3284 0.8371 0.023 Uiso 1 1 calc R
C103 C 0.7648(2) 0.38900(15) 0.86830(12) 0.0198(6) Uani 1 1 d .
H10G H 0.7772 0.3956 0.9047 0.024 Uiso 1 1 calc R
H10H H 0.7337 0.4372 0.8564 0.024 Uiso 1 1 calc R
C104 C 0.8586(2) 0.36105(15) 0.82723(12) 0.0210(6) Uani 1 1 d .
H10I H 0.8899 0.3132 0.8396 0.025 Uiso 1 1 calc R
H10J H 0.8458 0.3535 0.7911 0.025 Uiso 1 1 calc R
C105 C 0.9257(2) 0.41181(16) 0.82003(12) 0.0221(6) Uani 1 1 d .
H10K H 0.9376 0.4203 0.8562 0.027 Uiso 1 1 calc R
H10L H 0.8952 0.4593 0.8067 0.027 Uiso 1 1 calc R
C106 C 1.0198(2) 0.38219(17) 0.77988(13) 0.0254(7) Uani 1 1 d .
H10M H 1.0074 0.3700 0.7446 0.031 Uiso 1 1 calc R
H10N H 1.0522 0.3366 0.7947 0.031 Uiso 1 1 calc R
C107 C 1.0855(2) 0.43480(17) 0.76877(13) 0.0251(7) Uani 1 1 d .
H10O H 1.0533 0.4804 0.7539 0.030 Uiso 1 1 calc R
H10P H 1.0981 0.4469 0.8039 0.030 Uiso 1 1 calc R
C108 C 1.1788(2) 0.40419(17) 0.72866(13) 0.0263(7) Uani 1 1 d .
H10Q H 1.1658 0.3909 0.6939 0.032 Uiso 1 1 calc R
H10R H 1.2113 0.3591 0.7441 0.032 Uiso 1 1 calc R
C109 C 1.2446(2) 0.45603(18) 0.71588(13) 0.0278(7) Uani 1 1 d .
H10S H 1.2589 0.4687 0.7504 0.033 Uiso 1 1 calc R
H10T H 1.2120 0.5015 0.7009 0.033 Uiso 1 1 calc R
C110 C 1.3365(2) 0.4244(2) 0.67492(16) 0.0364(8) Uani 1 1 d .
H11A H 1.3221 0.4124 0.6402 0.044 Uiso 1 1 calc R
H11B H 1.3683 0.3785 0.6897 0.044 Uiso 1 1 calc R
C111 C 1.4041(3) 0.4751(2) 0.66232(16) 0.0418(9) Uani 1 1 d .
H11C H 1.3749 0.5194 0.6453 0.063 Uiso 1 1 calc R
H11D H 1.4628 0.4507 0.6370 0.063 Uiso 1 1 calc R
H11E H 1.4180 0.4880 0.6965 0.063 Uiso 1 1 calc R
C112 C 0.2513(2) 0.47325(15) 1.02911(13) 0.0251(7) Uani 1 1 d .
H11F H 0.2311 0.4618 1.0680 0.038 Uiso 1 1 calc R
H11G H 0.1961 0.4864 1.0130 0.038 Uiso 1 1 calc R
H11H H 0.2822 0.5141 1.0258 0.038 Uiso 1 1 calc R
N11 N 0.47263(16) 0.83706(12) 0.94421(9) 0.0164(5) Uani 1 1 d .
N12 N 0.34434(17) 0.90601(12) 0.99080(10) 0.0173(5) Uani 1 1 d .
C113 C 0.4312(2) 0.90472(14) 0.96166(11) 0.0173(6) Uani 1 1 d .
H113 H 0.4590 0.9455 0.9545 0.021 Uiso 1 1 calc R
C114 C 0.3297(2) 0.83687(15) 0.99279(12) 0.0202(6) Uani 1 1 d .
H114 H 0.2739 0.8223 1.0112 0.024 Uiso 1 1 calc R
C115 C 0.4097(2) 0.79350(15) 0.96353(12) 0.0218(6) Uani 1 1 d .
H115 H 0.4207 0.7426 0.9574 0.026 Uiso 1 1 calc R
C116 C 0.56893(19) 0.81123(15) 0.90991(12) 0.0182(6) Uani 1 1 d .
H11I H 0.5648 0.7978 0.8729 0.022 Uiso 1 1 calc R
H11J H 0.6010 0.7670 0.9264 0.022 Uiso 1 1 calc R
C117 C 0.6278(2) 0.86781(15) 0.90410(12) 0.0194(6) Uani 1 1 d .
H11K H 0.6340 0.8805 0.9408 0.023 Uiso 1 1 calc R
H11L H 0.5959 0.9125 0.8880 0.023 Uiso 1 1 calc R
C118 C 0.7255(2) 0.83851(15) 0.86737(12) 0.0205(6) Uani 1 1 d .
H11M H 0.7186 0.8268 0.8306 0.025 Uiso 1 1 calc R
H11N H 0.7558 0.7928 0.8831 0.025 Uiso 1 1 calc R
C119 C 0.7895(2) 0.89183(15) 0.86099(12) 0.0211(6) Uani 1 1 d .
H11O H 0.8012 0.9001 0.8973 0.025 Uiso 1 1 calc R
H11P H 0.7570 0.9390 0.8484 0.025 Uiso 1 1 calc R
C120 C 0.8841(2) 0.86453(16) 0.82013(12) 0.0212(6) Uani 1 1 d .
H12A H 0.9165 0.8174 0.8328 0.025 Uiso 1 1 calc R
H12B H 0.8722 0.8560 0.7839 0.025 Uiso 1 1 calc R
C121 C 0.9491(2) 0.91745(16) 0.81311(13) 0.0232(6) Uani 1 1 d .
H12C H 0.9173 0.9643 0.7997 0.028 Uiso 1 1 calc R
H12D H 0.9601 0.9267 0.8494 0.028 Uiso 1 1 calc R
C122 C 1.0441(2) 0.88917(16) 0.77308(13) 0.0239(6) Uani 1 1 d .
H12E H 1.0331 0.8778 0.7373 0.029 Uiso 1 1 calc R
H12F H 1.0773 0.8435 0.7874 0.029 Uiso 1 1 calc R
C123 C 1.1072(2) 0.94387(16) 0.76423(13) 0.0236(6) Uani 1 1 d .
H12G H 1.0745 0.9891 0.7491 0.028 Uiso 1 1 calc R
H12H H 1.1168 0.9562 0.8002 0.028 Uiso 1 1 calc R
C124 C 1.2030(2) 0.91582(17) 0.72556(13) 0.0254(7) Uani 1 1 d .
H12I H 1.1937 0.9024 0.6898 0.031 Uiso 1 1 calc R
H12J H 1.2367 0.8714 0.7411 0.031 Uiso 1 1 calc R
C125 C 1.2637(2) 0.97217(18) 0.71626(14) 0.0299(7) Uani 1 1 d .
H12K H 1.2334 1.0140 0.6966 0.036 Uiso 1 1 calc R
H12L H 1.2655 0.9903 0.7525 0.036 Uiso 1 1 calc R
C126 C 1.3651(2) 0.9430(2) 0.68342(15) 0.0398(9) Uani 1 1 d .
H12M H 1.4018 0.9803 0.6838 0.048 Uiso 1 1 calc R
H12N H 1.3942 0.8994 0.7019 0.048 Uiso 1 1 calc R
C127 C 1.3726(3) 0.9234(2) 0.62477(15) 0.0427(9) Uani 1 1 d .
H12O H 1.3361 0.8868 0.6238 0.064 Uiso 1 1 calc R
H12P H 1.4390 0.9036 0.6067 0.064 Uiso 1 1 calc R
H12Q H 1.3477 0.9669 0.6054 0.064 Uiso 1 1 calc R
C128 C 0.2772(2) 0.97108(15) 1.01689(14) 0.0263(7) Uani 1 1 d .
H12R H 0.3081 1.0120 1.0123 0.039 Uiso 1 1 calc R
H12S H 0.2551 0.9624 1.0562 0.039 Uiso 1 1 calc R
H12T H 0.2232 0.9825 0.9997 0.039 Uiso 1 1 calc R

loop_
_atom_site_aniso_label
_atom_site_aniso_U_11
_atom_site_aniso_U_22
_atom_site_aniso_U_33
_atom_site_aniso_U_23
_atom_site_aniso_U_13
_atom_site_aniso_U_12
I1 0.01877(10) 0.02037(9) 0.02452(10) 0.00308(7) -0.00383(8) -0.00793(7)
F1 0.0226(9) 0.0276(9) 0.0283(9) -0.0063(7) -0.0051(8) -0.0125(8)
F2 0.0242(10) 0.0278(9) 0.0229(9) -0.0075(7) -0.0001(8) -0.0084(8)
F3 0.0235(10) 0.0223(9) 0.0307(10) -0.0010(7) -0.0070(8) -0.0114(7)
F4 0.0248(10) 0.0229(9) 0.0273(9) -0.0086(7) -0.0029(8) -0.0056(7)
N1 0.0173(13) 0.0191(12) 0.0232(13) 0.0008(10) -0.0056(11) -0.0039(10)
N2 0.0183(13) 0.0191(12) 0.0229(13) -0.0023(10) -0.0007(11) -0.0038(10)
O1 0.0190(11) 0.0216(10) 0.0322(12) -0.0070(9) 0.0000(10) -0.0070(9)
C1 0.0200(15) 0.0168(13) 0.0188(14) 0.0010(11) -0.0085(12) -0.0053(11)
C2 0.0205(16) 0.0190(14) 0.0173(14) -0.0013(11) -0.0028(12) -0.0021(11)
C3 0.0140(14) 0.0176(13) 0.0185(14) 0.0020(10) -0.0037(11) -0.0044(11)
C4 0.0189(15) 0.0142(13) 0.0257(15) 0.0026(11) -0.0084(13) -0.0048(11)
C5 0.0193(15) 0.0144(13) 0.0202(14) -0.0010(10) -0.0066(12) -0.0013(11)
C6 0.0145(14) 0.0167(13) 0.0215(14) 0.0011(11) -0.0046(12) -0.0007(11)
C7 0.0179(15) 0.0203(14) 0.0215(14) -0.0001(11) -0.0060(12) -0.0059(11)
C8 0.0233(16) 0.0176(14) 0.0266(16) -0.0032(11) -0.0050(13) -0.0057(12)
C9 0.0230(17) 0.0157(13) 0.0296(16) -0.0074(12) -0.0019(13) -0.0045(12)
C10 0.0165(15) 0.0215(14) 0.0212(14) -0.0018(11) -0.0028(12) -0.0052(11)
C11 0.0230(16) 0.0189(14) 0.0249(15) -0.0021(11) -0.0061(13) -0.0064(12)
C12 0.0213(16) 0.0174(13) 0.0231(15) -0.0032(11) -0.0047(13) -0.0037(11)
C13 0.0189(15) 0.0225(14) 0.0251(15) -0.0032(12) -0.0034(13) -0.0087(12)
C14 0.0176(15) 0.0232(15) 0.0248(15) -0.0045(12) -0.0028(13) -0.0040(12)
C15 0.0212(16) 0.0250(15) 0.0239(15) -0.0025(12) -0.0038(13) -0.0062(12)
C16 0.0208(16) 0.0261(15) 0.0244(15) -0.0021(12) -0.0046(13) -0.0062(13)
C17 0.0206(16) 0.0248(15) 0.0258(16) -0.0032(12) -0.0028(13) -0.0051(12)
C18 0.0191(16) 0.0272(16) 0.0245(16) -0.0048(12) -0.0019(13) -0.0061(13)
C19 0.0242(17) 0.0289(16) 0.0257(16) -0.0021(13) -0.0049(14) -0.0089(13)
C20 0.0236(17) 0.0313(17) 0.0252(16) -0.0017(13) -0.0035(14) -0.0102(14)
C21 0.0255(18) 0.0326(17) 0.0281(17) 0.0017(13) -0.0040(14) -0.0106(14)
C22 0.0274(18) 0.0363(18) 0.0291(17) 0.0017(14) -0.0067(15) -0.0102(15)
C23 0.037(2) 0.045(2) 0.039(2) 0.0068(17) -0.0052(18) -0.0174(18)
C24 0.036(2) 0.065(3) 0.044(2) 0.016(2) -0.0087(19) -0.023(2)
I2 0.01619(9) 0.02053(9) 0.02750(10) -0.00736(7) 0.00005(8) -0.00609(7)
F5 0.0260(10) 0.0338(10) 0.0250(9) 0.0055(8) -0.0055(8) -0.0115(8)
F6 0.0202(10) 0.0358(10) 0.0346(10) 0.0058(8) -0.0110(8) -0.0064(8)
F7 0.0274(10) 0.0381(11) 0.0283(10) 0.0095(8) -0.0056(8) -0.0125(9)
F8 0.0215(10) 0.0377(11) 0.0344(10) 0.0096(8) -0.0110(8) -0.0078(8)
N3 0.0187(13) 0.0262(13) 0.0259(13) -0.0049(11) -0.0046(11) -0.0052(11)
N4 0.0176(13) 0.0234(13) 0.0283(14) -0.0023(10) -0.0021(11) -0.0046(10)
O2 0.0149(11) 0.0300(11) 0.0291(12) 0.0030(9) -0.0044(9) -0.0078(9)
C25 0.0210(15) 0.0206(14) 0.0190(14) -0.0021(11) -0.0021(12) -0.0065(12)
C26 0.0185(15) 0.0204(14) 0.0236(15) -0.0043(11) -0.0066(12) -0.0029(11)
C27 0.0172(15) 0.0213(14) 0.0209(14) -0.0042(11) 0.0002(12) -0.0051(12)
C28 0.0223(16) 0.0252(15) 0.0205(15) -0.0001(12) -0.0019(13) -0.0094(13)
C29 0.0214(16) 0.0232(15) 0.0227(15) -0.0018(12) -0.0052(13) -0.0045(12)
C30 0.0147(14) 0.0215(14) 0.0208(14) -0.0065(11) 0.0004(12) -0.0062(11)
C31 0.0193(15) 0.0196(14) 0.0243(15) -0.0075(11) 0.0001(12) -0.0047(12)
C32 0.0201(16) 0.0212(14) 0.0290(16) 0.0011(12) -0.0024(13) -0.0037(12)
C33 0.0191(16) 0.0210(14) 0.0275(16) -0.0008(12) -0.0051(13) -0.0019(12)
C34 0.0144(14) 0.0221(14) 0.0281(16) -0.0056(12) -0.0025(12) -0.0050(11)
C35 0.0224(16) 0.0314(16) 0.0233(15) -0.0008(13) -0.0061(13) -0.0101(13)
C36 0.0205(16) 0.0291(16) 0.0274(16) -0.0037(13) -0.0083(13) -0.0054(13)
C37 0.0184(15) 0.0316(16) 0.0237(15) -0.0001(13) -0.0029(13) -0.0085(13)
C38 0.0159(15) 0.0336(17) 0.0278(16) 0.0016(13) -0.0035(13) -0.0070(13)
C39 0.0179(15) 0.0275(16) 0.0255(16) -0.0021(12) -0.0033(13) -0.0063(12)
C40 0.0180(15) 0.0272(16) 0.0245(16) -0.0008(12) -0.0017(13) -0.0048(12)
C41 0.0210(16) 0.0255(15) 0.0242(15) -0.0022(12) -0.0028(13) -0.0067(12)
C42 0.0197(16) 0.0243(15) 0.0272(16) -0.0015(12) -0.0016(13) -0.0051(12)
C43 0.0218(16) 0.0252(15) 0.0249(16) -0.0009(12) -0.0002(13) -0.0079(13)
C44 0.0234(17) 0.0214(15) 0.0287(16) -0.0012(12) -0.0007(13) -0.0066(12)
C45 0.0243(17) 0.0239(15) 0.0299(17) -0.0012(13) -0.0038(14) -0.0084(13)
C46 0.0237(17) 0.0264(16) 0.0264(16) -0.0010(13) -0.0016(13) -0.0093(13)
C47 0.0300(19) 0.0322(17) 0.0330(18) 0.0063(14) -0.0059(15) -0.0168(15)
C48 0.034(2) 0.052(2) 0.044(2) 0.0008(18) -0.0006(17) -0.0275(19)
I3 0.01710(10) 0.01937(9) 0.02816(10) 0.00462(7) -0.00481(8) -0.00733(7)
F9 0.0227(10) 0.0248(9) 0.0289(10) -0.0068(7) -0.0029(8) -0.0081(7)
F10 0.0228(9) 0.0218(9) 0.0344(10) -0.0007(7) -0.0084(8) -0.0127(7)
F11 0.0265(10) 0.0276(9) 0.0284(10) -0.0062(7) -0.0016(8) -0.0115(8)
F12 0.0257(10) 0.0314(10) 0.0323(10) -0.0057(8) -0.0037(8) -0.0181(8)
N5 0.0188(13) 0.0218(12) 0.0234(13) 0.0023(10) -0.0074(11) -0.0072(10)
N6 0.0193(13) 0.0195(12) 0.0287(14) 0.0013(10) -0.0046(11) -0.0084(10)
O3 0.0183(11) 0.0197(10) 0.0294(11) -0.0028(8) 0.0018(9) -0.0086(8)
C49 0.0207(15) 0.0157(13) 0.0218(14) 0.0007(11) -0.0051(12) -0.0050(11)
C50 0.0191(15) 0.0156(13) 0.0263(15) 0.0032(11) -0.0103(13) -0.0084(11)
C51 0.0179(15) 0.0160(13) 0.0273(15) 0.0052(11) -0.0082(13) -0.0053(11)
C52 0.0192(15) 0.0190(13) 0.0200(14) 0.0008(11) -0.0068(12) -0.0042(11)
C53 0.0183(15) 0.0202(14) 0.0253(15) 0.0030(11) -0.0088(13) -0.0105(12)
C54 0.0176(15) 0.0168(13) 0.0210(14) 0.0022(11) -0.0077(12) -0.0061(11)
C55 0.0161(15) 0.0212(14) 0.0208(14) 0.0025(11) -0.0044(12) -0.0077(11)
C56 0.0217(16) 0.0171(13) 0.0273(16) -0.0002(11) -0.0058(13) -0.0087(12)
C57 0.0181(15) 0.0205(14) 0.0270(16) -0.0030(12) -0.0035(13) -0.0057(12)
C58 0.0190(15) 0.0181(13) 0.0213(14) 0.0017(11) -0.0064(12) -0.0069(11)
C59 0.0191(15) 0.0157(13) 0.0211(14) -0.0002(11) -0.0025(12) -0.0073(11)
C60 0.0200(16) 0.0162(13) 0.0249(15) -0.0018(11) -0.0024(13) -0.0046(11)
C61 0.0201(15) 0.0198(14) 0.0218(15) -0.0002(11) -0.0014(12) -0.0091(12)
C62 0.0200(16) 0.0216(14) 0.0228(15) -0.0013(11) -0.0017(13) -0.0076(12)
C63 0.0191(15) 0.0240(15) 0.0198(14) -0.0017(11) -0.0021(12) -0.0083(12)
C64 0.0200(15) 0.0237(15) 0.0194(14) -0.0033(11) -0.0007(12) -0.0080(12)
C65 0.0181(15) 0.0225(14) 0.0224(15) -0.0009(12) -0.0008(12) -0.0070(12)
C66 0.0206(16) 0.0247(15) 0.0214(15) -0.0031(12) -0.0019(13) -0.0086(12)
C67 0.0205(16) 0.0234(15) 0.0241(15) -0.0004(12) -0.0034(13) -0.0082(12)
C68 0.0208(16) 0.0287(16) 0.0227(15) -0.0011(12) -0.0026(13) -0.0105(13)
C69 0.0245(17) 0.0286(16) 0.0270(16) 0.0005(13) -0.0038(14) -0.0112(13)
C70 0.0242(17) 0.0332(17) 0.0255(16) 0.0051(13) -0.0059(14) -0.0107(14)
C71 0.0260(18) 0.043(2) 0.0362(19) 0.0046(16) -0.0037(15) -0.0180(16)
C72 0.030(2) 0.063(3) 0.039(2) 0.0153(19) -0.0088(17) -0.0241(19)
I4 0.01574(9) 0.02052(9) 0.02698(10) -0.00510(7) -0.00150(8) -0.00669(7)
F13 0.0230(10) 0.0377(11) 0.0370(11) 0.0138(9) -0.0137(9) -0.0122(8)
F14 0.0269(10) 0.0369(10) 0.0303(10) 0.0127(8) -0.0077(8) -0.0159(8)
F15 0.0209(10) 0.0439(11) 0.0340(11) 0.0121(9) -0.0109(8) -0.0093(9)
F16 0.0258(10) 0.0426(11) 0.0260(10) 0.0123(8) -0.0064(8) -0.0157(9)
N7 0.0192(13) 0.0288(14) 0.0259(13) -0.0034(11) -0.0050(11) -0.0077(11)
N8 0.0203(14) 0.0251(13) 0.0280(14) -0.0002(11) -0.0026(11) -0.0065(11)
O4 0.0158(11) 0.0296(11) 0.0262(11) 0.0049(9) -0.0029(9) -0.0107(9)
C73 0.0186(15) 0.0223(14) 0.0240(15) -0.0016(12) -0.0078(12) -0.0050(12)
C74 0.0209(15) 0.0214(14) 0.0195(14) 0.0002(11) -0.0013(12) -0.0090(12)
C75 0.0144(14) 0.0194(13) 0.0239(15) -0.0058(11) -0.0012(12) -0.0052(11)
C76 0.0185(15) 0.0249(15) 0.0200(14) -0.0003(11) -0.0053(12) -0.0053(12)
C77 0.0220(16) 0.0243(15) 0.0188(14) -0.0008(11) -0.0021(12) -0.0095(12)
C78 0.0196(15) 0.0227(14) 0.0195(14) -0.0047(11) -0.0035(12) -0.0071(12)
C79 0.0194(15) 0.0185(14) 0.0246(15) -0.0026(11) 0.0008(12) -0.0081(12)
C80 0.0224(16) 0.0195(14) 0.0282(16) 0.0015(12) -0.0037(13) -0.0050(12)
C81 0.0192(16) 0.0206(14) 0.0302(16) -0.0008(12) -0.0029(13) -0.0053(12)
C82 0.0164(14) 0.0215(14) 0.0219(14) -0.0033(11) 0.0000(12) -0.0087(11)
C83 0.0214(16) 0.0311(17) 0.0260(16) 0.0027(13) -0.0032(13) -0.0097(13)
C84 0.0202(16) 0.0290(16) 0.0268(16) -0.0020(13) -0.0064(13) -0.0051(13)
C85 0.0172(15) 0.0270(15) 0.0239(15) 0.0030(12) -0.0034(12) -0.0083(12)
C86 0.0152(14) 0.0246(15) 0.0229(15) 0.0025(12) -0.0023(12) -0.0084(12)
C87 0.0150(14) 0.0251(15) 0.0214(14) -0.0009(11) -0.0013(12) -0.0082(12)
C88 0.0188(15) 0.0243(15) 0.0234(15) 0.0007(12) -0.0029(12) -0.0073(12)
C89 0.0169(15) 0.0226(14) 0.0222(15) -0.0017(11) 0.0002(12) -0.0078(12)
C90 0.0147(14) 0.0213(14) 0.0263(15) -0.0008(12) 0.0008(12) -0.0042(11)
C91 0.0194(15) 0.0245(15) 0.0245(15) -0.0008(12) -0.0011(13) -0.0086(12)
C92 0.0156(15) 0.0227(14) 0.0261(16) -0.0016(12) 0.0011(12) -0.0064(12)
C93 0.0197(16) 0.0265(15) 0.0266(16) -0.0005(12) -0.0025(13) -0.0094(13)
C94 0.0183(15) 0.0253(15) 0.0277(16) 0.0001(12) -0.0029(13) -0.0077(12)
C95 0.0225(17) 0.0321(17) 0.0349(18) 0.0061(14) -0.0053(14) -0.0128(14)
C96 0.0247(19) 0.050(2) 0.045(2) 0.0090(18) -0.0020(16) -0.0191(17)
I5 0.01666(9) 0.01827(9) 0.02490(10) -0.00278(7) -0.00343(8) -0.00504(7)
I6 0.01695(9) 0.01715(8) 0.02444(10) -0.00239(7) -0.00270(8) -0.00628(7)
N9 0.0174(13) 0.0145(11) 0.0188(12) -0.0012(9) -0.0039(10) -0.0035(9)
N10 0.0158(12) 0.0157(11) 0.0190(12) -0.0011(9) -0.0025(10) -0.0047(9)
C97 0.0189(15) 0.0135(12) 0.0201(14) 0.0000(10) -0.0062(12) -0.0036(11)
C98 0.0195(16) 0.0165(13) 0.0274(16) 0.0009(11) -0.0050(13) -0.0059(11)
C99 0.0200(16) 0.0170(13) 0.0291(16) 0.0003(12) -0.0048(13) -0.0071(12)
C100 0.0157(15) 0.0167(13) 0.0222(14) -0.0028(11) -0.0013(12) -0.0031(11)
C101 0.0193(15) 0.0178(13) 0.0207(14) -0.0003(11) -0.0039(12) -0.0049(11)
C102 0.0172(15) 0.0180(13) 0.0225(15) -0.0019(11) -0.0018(12) -0.0045(11)
C103 0.0193(15) 0.0176(13) 0.0215(15) -0.0017(11) -0.0012(12) -0.0053(11)
C104 0.0211(16) 0.0198(14) 0.0234(15) -0.0018(11) -0.0050(13) -0.0068(12)
C105 0.0202(16) 0.0208(14) 0.0256(15) -0.0002(12) -0.0045(13) -0.0059(12)
C106 0.0195(16) 0.0247(15) 0.0319(17) 0.0002(13) -0.0033(14) -0.0073(13)
C107 0.0210(16) 0.0259(15) 0.0303(17) 0.0018(13) -0.0056(14) -0.0097(13)
C108 0.0173(16) 0.0289(16) 0.0326(17) 0.0019(13) -0.0029(14) -0.0083(13)
C109 0.0257(17) 0.0312(17) 0.0296(17) 0.0072(13) -0.0072(14) -0.0130(14)
C110 0.0211(18) 0.039(2) 0.049(2) 0.0034(16) -0.0023(16) -0.0130(15)
C111 0.028(2) 0.055(2) 0.046(2) 0.0054(18) -0.0040(17) -0.0214(18)
C112 0.0214(16) 0.0160(14) 0.0333(17) -0.0014(12) -0.0001(14) -0.0011(12)
N11 0.0147(12) 0.0148(11) 0.0204(12) 0.0012(9) -0.0038(10) -0.0050(9)
N12 0.0158(12) 0.0139(11) 0.0212(12) 0.0003(9) -0.0024(10) -0.0034(9)
C113 0.0168(15) 0.0142(12) 0.0222(14) 0.0009(10) -0.0054(12) -0.0054(11)
C114 0.0168(15) 0.0178(13) 0.0264(15) 0.0003(11) -0.0028(13) -0.0069(11)
C115 0.0230(16) 0.0166(13) 0.0269(16) 0.0006(11) -0.0039(13) -0.0089(12)
C116 0.0145(14) 0.0171(13) 0.0208(14) -0.0029(11) -0.0002(12) -0.0026(11)
C117 0.0149(14) 0.0185(13) 0.0249(15) -0.0010(11) -0.0031(12) -0.0055(11)
C118 0.0155(15) 0.0203(14) 0.0244(15) 0.0004(11) -0.0013(12) -0.0047(11)
C119 0.0162(15) 0.0188(14) 0.0282(16) -0.0001(12) -0.0033(13) -0.0056(11)
C120 0.0170(15) 0.0217(14) 0.0243(15) 0.0002(12) -0.0013(12) -0.0066(12)
C121 0.0206(16) 0.0229(15) 0.0262(16) 0.0024(12) -0.0055(13) -0.0058(12)
C122 0.0193(16) 0.0227(15) 0.0290(16) -0.0009(12) -0.0010(13) -0.0078(12)
C123 0.0197(16) 0.0252(15) 0.0263(16) 0.0038(12) -0.0032(13) -0.0087(12)
C124 0.0181(16) 0.0282(16) 0.0289(17) 0.0020(13) -0.0027(13) -0.0064(13)
C125 0.0239(17) 0.0359(18) 0.0323(18) 0.0036(14) -0.0024(14) -0.0161(15)
C126 0.0225(18) 0.060(2) 0.037(2) 0.0100(18) -0.0023(16) -0.0174(18)
C127 0.029(2) 0.057(2) 0.037(2) 0.0069(18) 0.0014(17) -0.0083(18)
C128 0.0179(16) 0.0168(14) 0.0382(18) -0.0033(13) 0.0025(14) -0.0009(12)

loop_
_atom_type_symbol
_atom_type_description
_atom_type_scat_dispersion_real
_atom_type_scat_dispersion_imag
_atom_type_scat_source
C C 0.0033 0.0016 'International Tables Vol C Tables 4.2.6.8 and 6.1.1.4'
H H 0.0000 0.0000 'International Tables Vol C Tables 4.2.6.8 and 6.1.1.4'
N N 0.0061 0.0033 'International Tables Vol C Tables 4.2.6.8 and 6.1.1.4'
O O 0.0106 0.0060 'International Tables Vol C Tables 4.2.6.8 and 6.1.1.4'
F F 0.0171 0.0103 'International Tables Vol C Tables 4.2.6.8 and 6.1.1.4'
I I -0.4742 1.8119 'International Tables Vol C Tables 4.2.6.8 and 6.1.1.4'

loop_
_geom_angle_atom_site_label_1
_geom_angle_atom_site_label_2
_geom_angle_atom_site_label_3
_geom_angle
N2 N1 C6 113.4(2)
N1 N2 C7 114.5(2)
C10 O1 C13 118.5(2)
F1 C1 C2 118.0(2)
F1 C1 C6 121.0(3)
C2 C1 C6 121.0(2)
F2 C2 C1 118.1(2)
F2 C2 C3 120.0(3)
C1 C2 C3 121.8(3)
C4 C3 C2 116.8(3)
C4 C3 I1 123.08(19)
C2 C3 I1 120.0(2)
F3 C4 C3 119.9(3)
F3 C4 C5 118.1(2)
C3 C4 C5 122.0(2)
F4 C5 C4 118.8(2)
F4 C5 C6 119.6(3)
C4 C5 C6 121.7(3)
C5 C6 C1 116.5(3)
C5 C6 N1 116.1(2)
C1 C6 N1 127.4(2)
C12 C7 N2 116.0(3)
C12 C7 C8 119.1(3)
N2 C7 C8 124.9(2)
C9 C8 C7 119.4(3)
C9 C8 H8 120.3
C7 C8 H8 120.3
C8 C9 C10 120.9(3)
C8 C9 H9 119.6
C10 C9 H9 119.6
O1 C10 C11 124.7(2)
O1 C10 C9 115.1(3)
C11 C10 C9 120.3(3)
C12 C11 C10 118.6(3)
C12 C11 H11 120.7
C10 C11 H11 120.7
C11 C12 C7 121.7(3)
C11 C12 H12 119.2
C7 C12 H12 119.2
O1 C13 C14 107.4(2)
O1 C13 H13A 110.2
C14 C13 H13A 110.2
O1 C13 H13B 110.2
C14 C13 H13B 110.2
H13A C13 H13B 108.5
C13 C14 C15 111.9(2)
C13 C14 H14A 109.2
C15 C14 H14A 109.2
C13 C14 H14B 109.2
C15 C14 H14B 109.2
H14A C14 H14B 107.9
C14 C15 C16 112.6(2)
C14 C15 H15A 109.1
C16 C15 H15A 109.1
C14 C15 H15B 109.1
C16 C15 H15B 109.1
H15A C15 H15B 107.8
C17 C16 C15 113.5(2)
C17 C16 H16A 108.9
C15 C16 H16A 108.9
C17 C16 H16B 108.9
C15 C16 H16B 108.9
H16A C16 H16B 107.7
C16 C17 C18 113.0(2)
C16 C17 H17A 109.0
C18 C17 H17A 109.0
C16 C17 H17B 109.0
C18 C17 H17B 109.0
H17A C17 H17B 107.8
C19 C18 C17 113.8(2)
C19 C18 H18A 108.8
C17 C18 H18A 108.8
C19 C18 H18B 108.8
C17 C18 H18B 108.8
H18A C18 H18B 107.7
C18 C19 C20 113.5(3)
C18 C19 H19A 108.9
C20 C19 H19A 108.9
C18 C19 H19B 108.9
C20 C19 H19B 108.9
H19A C19 H19B 107.7
C19 C20 C21 113.5(3)
C19 C20 H20A 108.9
C21 C20 H20A 108.9
C19 C20 H20B 108.9
C21 C20 H20B 108.9
H20A C20 H20B 107.7
C20 C21 C22 112.7(3)
C20 C21 H21A 109.1
C22 C21 H21A 109.1
C20 C21 H21B 109.1
C22 C21 H21B 109.1
H21A C21 H21B 107.8
C21 C22 C23 113.7(3)
C21 C22 H22A 108.8
C23 C22 H22A 108.8
C21 C22 H22B 108.8
C23 C22 H22B 108.8
H22A C22 H22B 107.7
C24 C23 C22 113.2(3)
C24 C23 H23A 108.9
C22 C23 H23A 108.9
C24 C23 H23B 108.9
C22 C23 H23B 108.9
H23A C23 H23B 107.7
C23 C24 H24A 109.5
C23 C24 H24B 109.5
H24A C24 H24B 109.5
C23 C24 H24C 109.5
H24A C24 H24C 109.5
H24B C24 H24C 109.5
N4 N3 C30 112.8(2)
N3 N4 C31 114.2(3)
C34 O2 C37 119.2(2)
F5 C25 C26 119.1(3)
F5 C25 C30 119.7(2)
C26 C25 C30 121.2(3)
F6 C26 C27 120.1(3)
F6 C26 C25 117.8(3)
C27 C26 C25 122.1(3)
C26 C27 C28 116.6(3)
C26 C27 I2 122.8(2)
C28 C27 I2 120.7(2)
F7 C28 C27 120.1(3)
F7 C28 C29 117.5(3)
C27 C28 C29 122.4(3)
F8 C29 C28 116.9(3)
F8 C29 C30 121.8(3)
C28 C29 C30 121.3(3)
C29 C30 C25 116.3(3)
C29 C30 N3 128.4(3)
C25 C30 N3 115.3(3)
C32 C31 C36 120.2(3)
C32 C31 N4 114.3(3)
C36 C31 N4 125.5(3)
C33 C32 C31 120.4(3)
C33 C32 H32 119.8
C31 C32 H32 119.8
C32 C33 C34 119.5(3)
C32 C33 H33 120.3
C34 C33 H33 120.3
O2 C34 C35 124.6(3)
O2 C34 C33 114.9(3)
C35 C34 C33 120.5(3)
C36 C35 C34 119.7(3)
C36 C35 H35 120.2
C34 C35 H35 120.2
C35 C36 C31 119.8(3)
C35 C36 H36 120.1
C31 C36 H36 120.1
O2 C37 C38 105.8(2)
O2 C37 H37A 110.6
C38 C37 H37A 110.6
O2 C37 H37B 110.6
C38 C37 H37B 110.6
H37A C37 H37B 108.7
C37 C38 C39 113.1(3)
C37 C38 H38A 109.0
C39 C38 H38A 109.0
C37 C38 H38B 109.0
C39 C38 H38B 109.0
H38A C38 H38B 107.8
C40 C39 C38 111.8(3)
C40 C39 H39A 109.3
C38 C39 H39A 109.3
C40 C39 H39B 109.3
C38 C39 H39B 109.3
H39A C39 H39B 107.9
C39 C40 C41 114.0(3)
C39 C40 H40A 108.8
C41 C40 H40A 108.8
C39 C40 H40B 108.8
C41 C40 H40B 108.8
H40A C40 H40B 107.7
C40 C41 C42 113.3(3)
C40 C41 H41A 108.9
C42 C41 H41A 108.9
C40 C41 H41B 108.9
C42 C41 H41B 108.9
H41A C41 H41B 107.7
C43 C42 C41 112.9(3)
C43 C42 H42A 109.0
C41 C42 H42A 109.0
C43 C42 H42B 109.0
C41 C42 H42B 109.0
H42A C42 H42B 107.8
C44 C43 C42 114.0(3)
C44 C43 H43A 108.8
C42 C43 H43A 108.8
C44 C43 H43B 108.8
C42 C43 H43B 108.8
H43A C43 H43B 107.7
C43 C44 C45 112.8(3)
C43 C44 H44A 109.0
C45 C44 H44A 109.0
C43 C44 H44B 109.0
C45 C44 H44B 109.0
H44A C44 H44B 107.8
C46 C45 C44 115.1(3)
C46 C45 H45A 108.5
C44 C45 H45A 108.5
C46 C45 H45B 108.5
C44 C45 H45B 108.5
H45A C45 H45B 107.5
C45 C46 C47 112.4(3)
C45 C46 H46A 109.1
C47 C46 H46A 109.1
C45 C46 H46B 109.1
C47 C46 H46B 109.1
H46A C46 H46B 107.9
C48 C47 C46 114.1(3)
C48 C47 H47A 108.7
C46 C47 H47A 108.7
C48 C47 H47B 108.7
C46 C47 H47B 108.7
H47A C47 H47B 107.6
C47 C48 H48A 109.5
C47 C48 H48B 109.5
H48A C48 H48B 109.5
C47 C48 H48C 109.5
H48A C48 H48C 109.5
H48B C48 H48C 109.5
N6 N5 C54 113.6(2)
N5 N6 C55 114.7(2)
C58 O3 C61 118.5(2)
F9 C49 C50 119.0(2)
F9 C49 C54 119.1(3)
C50 C49 C54 122.0(3)
F10 C50 C49 118.5(3)
F10 C50 C51 120.0(2)
C49 C50 C51 121.6(2)
C50 C51 C52 116.9(3)
C50 C51 I3 122.92(19)
C52 C51 I3 120.0(2)
F11 C52 C53 119.4(2)
F11 C52 C51 119.0(3)
C53 C52 C51 121.5(3)
F12 C53 C52 116.8(3)
F12 C53 C54 121.4(2)
C52 C53 C54 121.7(2)
C49 C54 C53 116.2(3)
C49 C54 N5 116.6(2)
C53 C54 N5 127.1(2)
C60 C55 C56 119.9(3)
C60 C55 N6 115.7(3)
C56 C55 N6 124.4(2)
C57 C56 C55 119.4(2)
C57 C56 H56 120.3
C55 C56 H56 120.3
C56 C57 C58 120.4(3)
C56 C57 H57 119.8
C58 C57 H57 119.8
O3 C58 C59 124.6(2)
O3 C58 C57 115.0(3)
C59 C58 C57 120.4(3)
C58 C59 C60 119.0(2)
C58 C59 H59 120.5
C60 C59 H59 120.5
C59 C60 C55 120.9(3)
C59 C60 H60 119.6
C55 C60 H60 119.6
O3 C61 C62 107.1(2)
O3 C61 H61A 110.3
C62 C61 H61A 110.3
O3 C61 H61B 110.3
C62 C61 H61B 110.3
H61A C61 H61B 108.5
C61 C62 C63 112.7(2)
C61 C62 H62A 109.1
C63 C62 H62A 109.1
C61 C62 H62B 109.1
C63 C62 H62B 109.1
H62A C62 H62B 107.8
C64 C63 C62 113.3(2)
C64 C63 H63A 108.9
C62 C63 H63A 108.9
C64 C63 H63B 108.9
C62 C63 H63B 108.9
H63A C63 H63B 107.7
C63 C64 C65 113.3(2)
C63 C64 H64A 108.9
C65 C64 H64A 108.9
C63 C64 H64B 108.9
C65 C64 H64B 108.9
H64A C64 H64B 107.7
C64 C65 C66 113.1(2)
C64 C65 H65A 109.0
C66 C65 H65A 109.0
C64 C65 H65B 109.0
C66 C65 H65B 109.0
H65A C65 H65B 107.8
C67 C66 C65 113.1(2)
C67 C66 H66A 109.0
C65 C66 H66A 109.0
C67 C66 H66B 109.0
C65 C66 H66B 109.0
H66A C66 H66B 107.8
C66 C67 C68 114.0(2)
C66 C67 H67A 108.7
C68 C67 H67A 108.7
C66 C67 H67B 108.7
C68 C67 H67B 108.7
H67A C67 H67B 107.6
C69 C68 C67 112.7(2)
C69 C68 H68A 109.1
C67 C68 H68A 109.1
C69 C68 H68B 109.1
C67 C68 H68B 109.1
H68A C68 H68B 107.8
C68 C69 C70 114.3(3)
C68 C69 H69A 108.7
C70 C69 H69A 108.7
C68 C69 H69B 108.7
C70 C69 H69B 108.7
H69A C69 H69B 107.6
C71 C70 C69 113.2(3)
C71 C70 H70A 108.9
C69 C70 H70A 108.9
C71 C70 H70B 108.9
C69 C70 H70B 108.9
H70A C70 H70B 107.8
C70 C71 C72 113.4(3)
C70 C71 H71A 108.9
C72 C71 H71A 108.9
C70 C71 H71B 108.9
C72 C71 H71B 108.9
H71A C71 H71B 107.7
C71 C72 H72A 109.5
C71 C72 H72B 109.5
H72A C72 H72B 109.5
C71 C72 H72C 109.5
H72A C72 H72C 109.5
H72B C72 H72C 109.5
N8 N7 C78 113.1(2)
N7 N8 C79 115.1(3)
C82 O4 C85 119.8(2)
F13 C73 C74 117.4(3)
F13 C73 C78 121.7(3)
C74 C73 C78 120.9(3)
F14 C74 C75 119.6(2)
F14 C74 C73 117.8(3)
C75 C74 C73 122.6(3)
C74 C75 C76 117.0(3)
C74 C75 I4 121.4(2)
C76 C75 I4 121.6(2)
F15 C76 C77 118.8(3)
F15 C76 C75 120.1(3)
C77 C76 C75 121.1(3)
F16 C77 C76 118.3(3)
F16 C77 C78 119.1(3)
C76 C77 C78 122.6(3)
C77 C78 C73 115.9(3)
C77 C78 N7 115.8(3)
C73 C78 N7 128.3(3)
C80 C79 C84 120.2(3)
C80 C79 N8 114.5(3)
C84 C79 N8 125.3(3)
C81 C80 C79 120.2(3)
C81 C80 H80 119.9
C79 C80 H80 119.9
C80 C81 C82 120.0(3)
C80 C81 H81 120.0
C82 C81 H81 120.0
O4 C82 C81 115.2(3)
O4 C82 C83 124.3(3)
C81 C82 C83 120.5(3)
C84 C83 C82 119.0(3)
C84 C83 H83 120.5
C82 C83 H83 120.5
C79 C84 C83 120.1(3)
C79 C84 H84 120.0
C83 C84 H84 120.0
O4 C85 C86 105.6(2)
O4 C85 H85A 110.6
C86 C85 H85A 110.6
O4 C85 H85B 110.6
C86 C85 H85B 110.6
H85A C85 H85B 108.7
C85 C86 C87 113.7(2)
C85 C86 H86A 108.8
C87 C86 H86A 108.8
C85 C86 H86B 108.8
C87 C86 H86B 108.8
H86A C86 H86B 107.7
C88 C87 C86 111.9(2)
C88 C87 H87A 109.2
C86 C87 H87A 109.2
C88 C87 H87B 109.2
C86 C87 H87B 109.2
H87A C87 H87B 107.9
C89 C88 C87 113.6(2)
C89 C88 H88A 108.8
C87 C88 H88A 108.8
C89 C88 H88B 108.8
C87 C88 H88B 108.8
H88A C88 H88B 107.7
C88 C89 C90 113.6(2)
C88 C89 H89A 108.8
C90 C89 H89A 108.8
C88 C89 H89B 108.8
C90 C89 H89B 108.8
H89A C89 H89B 107.7
C91 C90 C89 112.8(2)
C91 C90 H90A 109.0
C89 C90 H90A 109.0
C91 C90 H90B 109.0
C89 C90 H90B 109.0
H90A C90 H90B 107.8
C90 C91 C92 114.5(3)
C90 C91 H91A 108.6
C92 C91 H91A 108.6
C90 C91 H91B 108.6
C92 C91 H91B 108.6
H91A C91 H91B 107.6
C93 C92 C91 112.5(3)
C93 C92 H92A 109.1
C91 C92 H92A 109.1
C93 C92 H92B 109.1
C91 C92 H92B 109.1
H92A C92 H92B 107.8
C92 C93 C94 114.8(3)
C92 C93 H93A 108.6
C94 C93 H93A 108.6
C92 C93 H93B 108.6
C94 C93 H93B 108.6
H93A C93 H93B 107.5
C93 C94 C95 112.3(3)
C93 C94 H94A 109.1
C95 C94 H94A 109.1
C93 C94 H94B 109.1
C95 C94 H94B 109.1
H94A C94 H94B 107.9
C96 C95 C94 114.2(3)
C96 C95 H95A 108.7
C94 C95 H95A 108.7
C96 C95 H95B 108.7
C94 C95 H95B 108.7
H95A C95 H95B 107.6
C95 C96 H96A 109.5
C95 C96 H96B 109.5
H96A C96 H96B 109.5
C95 C96 H96C 109.5
H96A C96 H96C 109.5
H96B C96 H96C 109.5
C97 N9 C98 108.7(2)
C97 N9 C112 125.4(2)
C98 N9 C112 125.9(2)
C97 N10 C99 108.2(2)
C97 N10 C100 127.9(2)
C99 N10 C100 123.9(2)
N9 C97 N10 108.7(2)
N9 C97 H97 125.7
N10 C97 H97 125.7
C99 C98 N9 107.0(2)
C99 C98 H98 126.5
N9 C98 H98 126.5
C98 C99 N10 107.4(2)
C98 C99 H99 126.3
N10 C99 H99 126.3
N10 C100 C101 113.0(2)
N10 C100 H10A 109.0
C101 C100 H10A 109.0
N10 C100 H10B 109.0
C101 C100 H10B 109.0
H10A C100 H10B 107.8
C100 C101 C102 110.0(2)
C100 C101 H10C 109.7
C102 C101 H10C 109.7
C100 C101 H10D 109.7
C102 C101 H10D 109.7
H10C C101 H10D 108.2
C103 C102 C101 112.6(2)
C103 C102 H10E 109.1
C101 C102 H10E 109.1
C103 C102 H10F 109.1
C101 C102 H10F 109.1
H10E C102 H10F 107.8
C102 C103 C104 112.7(2)
C102 C103 H10G 109.0
C104 C103 H10G 109.0
C102 C103 H10H 109.0
C104 C103 H10H 109.0
H10G C103 H10H 107.8
C105 C104 C103 113.9(2)
C105 C104 H10I 108.8
C103 C104 H10I 108.8
C105 C104 H10J 108.8
C103 C104 H10J 108.8
H10I C104 H10J 107.7
C104 C105 C106 113.1(2)
C104 C105 H10K 109.0
C106 C105 H10K 109.0
C104 C105 H10L 109.0
C106 C105 H10L 109.0
H10K C105 H10L 107.8
C105 C106 C107 114.0(3)
C105 C106 H10M 108.8
C107 C106 H10M 108.8
C105 C106 H10N 108.8
C107 C106 H10N 108.8
H10M C106 H10N 107.7
C108 C107 C106 113.1(3)
C108 C107 H10O 109.0
C106 C107 H10O 109.0
C108 C107 H10P 109.0
C106 C107 H10P 109.0
H10O C107 H10P 107.8
C107 C108 C109 114.2(3)
C107 C108 H10Q 108.7
C109 C108 H10Q 108.7
C107 C108 H10R 108.7
C109 C108 H10R 108.7
H10Q C108 H10R 107.6
C108 C109 C110 112.9(3)
C108 C109 H10S 109.0
C110 C109 H10S 109.0
C108 C109 H10T 109.0
C110 C109 H10T 109.0
H10S C109 H10T 107.8
C109 C110 C111 113.6(3)
C109 C110 H11A 108.8
C111 C110 H11A 108.8
C109 C110 H11B 108.8
C111 C110 H11B 108.8
H11A C110 H11B 107.7
C110 C111 H11C 109.5
C110 C111 H11D 109.5
H11C C111 H11D 109.5
C110 C111 H11E 109.5
H11C C111 H11E 109.5
H11D C111 H11E 109.5
N9 C112 H11F 109.5
N9 C112 H11G 109.5
H11F C112 H11G 109.5
N9 C112 H11H 109.5
H11F C112 H11H 109.5
H11G C112 H11H 109.5
C113 N11 C115 108.3(2)
C113 N11 C116 126.9(2)
C115 N11 C116 124.8(2)
C113 N12 C114 108.9(2)
C113 N12 C128 124.6(2)
C114 N12 C128 126.5(2)
N11 C113 N12 108.7(2)
N11 C113 H113 125.6
N12 C113 H113 125.6
C115 C114 N12 107.0(2)
C115 C114 H114 126.5
N12 C114 H114 126.5
C114 C115 N11 107.1(2)
C114 C115 H115 126.4
N11 C115 H115 126.4
N11 C116 C117 112.8(2)
N11 C116 H11I 109.0
C117 C116 H11I 109.0
N11 C116 H11J 109.0
C117 C116 H11J 109.0
H11I C116 H11J 107.8
C116 C117 C118 110.3(2)
C116 C117 H11K 109.6
C118 C117 H11K 109.6
C116 C117 H11L 109.6
C118 C117 H11L 109.6
H11K C117 H11L 108.1
C117 C118 C119 113.1(2)
C117 C118 H11M 109.0
C119 C118 H11M 109.0
C117 C118 H11N 109.0
C119 C118 H11N 109.0
H11M C118 H11N 107.8
C118 C119 C120 112.5(2)
C118 C119 H11O 109.1
C120 C119 H11O 109.1
C118 C119 H11P 109.1
C120 C119 H11P 109.1
H11O C119 H11P 107.8
C121 C120 C119 113.2(2)
C121 C120 H12A 108.9
C119 C120 H12A 108.9
C121 C120 H12B 108.9
C119 C120 H12B 108.9
H12A C120 H12B 107.7
C122 C121 C120 112.9(2)
C122 C121 H12C 109.0
C120 C121 H12C 109.0
C122 C121 H12D 109.0
C120 C121 H12D 109.0
H12C C121 H12D 107.8
C121 C122 C123 112.7(2)
C121 C122 H12E 109.1
C123 C122 H12E 109.1
C121 C122 H12F 109.1
C123 C122 H12F 109.1
H12E C122 H12F 107.8
C124 C123 C122 113.3(3)
C124 C123 H12G 108.9
C122 C123 H12G 108.9
C124 C123 H12H 108.9
C122 C123 H12H 108.9
H12G C123 H12H 107.7
C123 C124 C125 112.3(3)
C123 C124 H12I 109.1
C125 C124 H12I 109.1
C123 C124 H12J 109.1
C125 C124 H12J 109.1
H12I C124 H12J 107.9
C126 C125 C124 114.0(3)
C126 C125 H12K 108.7
C124 C125 H12K 108.7
C126 C125 H12L 108.7
C124 C125 H12L 108.7
H12K C125 H12L 107.6
C127 C126 C125 114.0(3)
C127 C126 H12M 108.8
C125 C126 H12M 108.8
C127 C126 H12N 108.8
C125 C126 H12N 108.8
H12M C126 H12N 107.7
C126 C127 H12O 109.5
C126 C127 H12P 109.5
H12O C127 H12P 109.5
C126 C127 H12Q 109.5
H12O C127 H12Q 109.5
H12P C127 H12Q 109.5
N12 C128 H12R 109.5
N12 C128 H12S 109.5
H12R C128 H12S 109.5
N12 C128 H12T 109.5
H12R C128 H12T 109.5
H12S C128 H12T 109.5

loop_
_geom_bond_atom_site_label_1
_geom_bond_atom_site_label_2
_geom_bond_distance
I1 C3 2.099(3)
F1 C1 1.332(3)
F2 C2 1.333(3)
F3 C4 1.353(3)
F4 C5 1.342(3)
N1 N2 1.268(3)
N1 C6 1.426(4)
N2 C7 1.405(4)
O1 C10 1.361(4)
O1 C13 1.439(3)
C1 C2 1.376(4)
C1 C6 1.403(4)
C2 C3 1.401(4)
C3 C4 1.374(4)
C4 C5 1.377(4)
C5 C6 1.398(4)
C7 C12 1.392(4)
C7 C8 1.407(4)
C8 C9 1.377(4)
C8 H8 0.9500
C9 C10 1.396(4)
C9 H9 0.9500
C10 C11 1.395(4)
C11 C12 1.384(4)
C11 H11 0.9500
C12 H12 0.9500
C13 C14 1.513(4)
C13 H13A 0.9900
C13 H13B 0.9900
C14 C15 1.527(4)
C14 H14A 0.9900
C14 H14B 0.9900
C15 C16 1.528(4)
C15 H15A 0.9900
C15 H15B 0.9900
C16 C17 1.523(4)
C16 H16A 0.9900
C16 H16B 0.9900
C17 C18 1.529(4)
C17 H17A 0.9900
C17 H17B 0.9900
C18 C19 1.523(4)
C18 H18A 0.9900
C18 H18B 0.9900
C19 C20 1.525(4)
C19 H19A 0.9900
C19 H19B 0.9900
C20 C21 1.526(4)
C20 H20A 0.9900
C20 H20B 0.9900
C21 C22 1.527(5)
C21 H21A 0.9900
C21 H21B 0.9900
C22 C23 1.530(5)
C22 H22A 0.9900
C22 H22B 0.9900
C23 C24 1.522(5)
C23 H23A 0.9900
C23 H23B 0.9900
C24 H24A 0.9800
C24 H24B 0.9800
C24 H24C 0.9800
I2 C27 2.095(3)
F5 C25 1.337(3)
F6 C26 1.347(3)
F7 C28 1.351(3)
F8 C29 1.340(3)
N3 N4 1.258(3)
N3 C30 1.423(4)
N4 C31 1.418(4)
O2 C34 1.360(3)
O2 C37 1.438(4)
C25 C26 1.379(4)
C25 C30 1.406(4)
C26 C27 1.378(4)
C27 C28 1.379(4)
C28 C29 1.380(4)
C29 C30 1.388(4)
C31 C32 1.390(4)
C31 C36 1.392(4)
C32 C33 1.376(4)
C32 H32 0.9500
C33 C34 1.395(4)
C33 H33 0.9500
C34 C35 1.393(4)
C35 C36 1.384(4)
C35 H35 0.9500
C36 H36 0.9500
C37 C38 1.506(4)
C37 H37A 0.9900
C37 H37B 0.9900
C38 C39 1.524(4)
C38 H38A 0.9900
C38 H38B 0.9900
C39 C40 1.520(4)
C39 H39A 0.9900
C39 H39B 0.9900
C40 C41 1.521(4)
C40 H40A 0.9900
C40 H40B 0.9900
C41 C42 1.526(4)
C41 H41A 0.9900
C41 H41B 0.9900
C42 C43 1.523(4)
C42 H42A 0.9900
C42 H42B 0.9900
C43 C44 1.518(4)
C43 H43A 0.9900
C43 H43B 0.9900
C44 C45 1.519(4)
C44 H44A 0.9900
C44 H44B 0.9900
C45 C46 1.517(4)
C45 H45A 0.9900
C45 H45B 0.9900
C46 C47 1.524(4)
C46 H46A 0.9900
C46 H46B 0.9900
C47 C48 1.515(5)
C47 H47A 0.9900
C47 H47B 0.9900
C48 H48A 0.9800
C48 H48B 0.9800
C48 H48C 0.9800
I3 C51 2.090(3)
F9 C49 1.338(3)
F10 C50 1.352(3)
F11 C52 1.334(3)
F12 C53 1.342(3)
N5 N6 1.259(3)
N5 C54 1.419(4)
N6 C55 1.414(4)
O3 C58 1.360(4)
O3 C61 1.438(3)
C49 C50 1.373(4)
C49 C54 1.398(4)
C50 C51 1.389(4)
C51 C52 1.396(4)
C52 C53 1.374(4)
C53 C54 1.399(4)
C55 C60 1.390(4)
C55 C56 1.405(4)
C56 C57 1.376(4)
C56 H56 0.9500
C57 C58 1.405(4)
C57 H57 0.9500
C58 C59 1.389(4)
C59 C60 1.389(4)
C59 H59 0.9500
C60 H60 0.9500
C61 C62 1.507(4)
C61 H61A 0.9900
C61 H61B 0.9900
C62 C63 1.525(4)
C62 H62A 0.9900
C62 H62B 0.9900
C63 C64 1.525(4)
C63 H63A 0.9900
C63 H63B 0.9900
C64 C65 1.525(4)
C64 H64A 0.9900
C64 H64B 0.9900
C65 C66 1.531(4)
C65 H65A 0.9900
C65 H65B 0.9900
C66 C67 1.520(4)
C66 H66A 0.9900
C66 H66B 0.9900
C67 C68 1.523(4)
C67 H67A 0.9900
C67 H67B 0.9900
C68 C69 1.520(4)
C68 H68A 0.9900
C68 H68B 0.9900
C69 C70 1.532(4)
C69 H69A 0.9900
C69 H69B 0.9900
C70 C71 1.516(4)
C70 H70A 0.9900
C70 H70B 0.9900
C71 C72 1.523(5)
C71 H71A 0.9900
C71 H71B 0.9900
C72 H72A 0.9800
C72 H72B 0.9800
C72 H72C 0.9800
I4 C75 2.101(3)
F13 C73 1.331(3)
F14 C74 1.347(3)
F15 C76 1.337(3)
F16 C77 1.345(3)
N7 N8 1.251(3)
N7 C78 1.420(4)
N8 C79 1.424(4)
O4 C82 1.358(3)
O4 C85 1.434(3)
C73 C74 1.378(4)
C73 C78 1.405(4)
C74 C75 1.377(4)
C75 C76 1.390(4)
C76 C77 1.371(4)
C77 C78 1.397(4)
C79 C80 1.385(4)
C79 C84 1.390(4)
C80 C81 1.373(4)
C80 H80 0.9500
C81 C82 1.389(4)
C81 H81 0.9500
C82 C83 1.396(4)
C83 C84 1.391(4)
C83 H83 0.9500
C84 H84 0.9500
C85 C86 1.514(4)
C85 H85A 0.9900
C85 H85B 0.9900
C86 C87 1.532(4)
C86 H86A 0.9900
C86 H86B 0.9900
C87 C88 1.527(4)
C87 H87A 0.9900
C87 H87B 0.9900
C88 C89 1.521(4)
C88 H88A 0.9900
C88 H88B 0.9900
C89 C90 1.531(4)
C89 H89A 0.9900
C89 H89B 0.9900
C90 C91 1.523(4)
C90 H90A 0.9900
C90 H90B 0.9900
C91 C92 1.527(4)
C91 H91A 0.9900
C91 H91B 0.9900
C92 C93 1.520(4)
C92 H92A 0.9900
C92 H92B 0.9900
C93 C94 1.524(4)
C93 H93A 0.9900
C93 H93B 0.9900
C94 C95 1.527(4)
C94 H94A 0.9900
C94 H94B 0.9900
C95 C96 1.523(4)
C95 H95A 0.9900
C95 H95B 0.9900
C96 H96A 0.9800
C96 H96B 0.9800
C96 H96C 0.9800
N9 C97 1.326(4)
N9 C98 1.380(3)
N9 C112 1.458(4)
N10 C97 1.334(3)
N10 C99 1.379(3)
N10 C100 1.467(4)
C97 H97 0.9500
C98 C99 1.345(4)
C98 H98 0.9500
C99 H99 0.9500
C100 C101 1.518(4)
C100 H10A 0.9900
C100 H10B 0.9900
C101 C102 1.532(4)
C101 H10C 0.9900
C101 H10D 0.9900
C102 C103 1.523(4)
C102 H10E 0.9900
C102 H10F 0.9900
C103 C104 1.525(4)
C103 H10G 0.9900
C103 H10H 0.9900
C104 C105 1.521(4)
C104 H10I 0.9900
C104 H10J 0.9900
C105 C106 1.522(4)
C105 H10K 0.9900
C105 H10L 0.9900
C106 C107 1.529(4)
C106 H10M 0.9900
C106 H10N 0.9900
C107 C108 1.518(4)
C107 H10O 0.9900
C107 H10P 0.9900
C108 C109 1.518(4)
C108 H10Q 0.9900
C108 H10R 0.9900
C109 C110 1.519(5)
C109 H10S 0.9900
C109 H10T 0.9900
C110 C111 1.522(4)
C110 H11A 0.9900
C110 H11B 0.9900
C111 H11C 0.9800
C111 H11D 0.9800
C111 H11E 0.9800
C112 H11F 0.9800
C112 H11G 0.9800
C112 H11H 0.9800
N11 C113 1.327(3)
N11 C115 1.383(3)
N11 C116 1.476(4)
N12 C113 1.327(4)
N12 C114 1.371(3)
N12 C128 1.460(4)
C113 H113 0.9500
C114 C115 1.349(4)
C114 H114 0.9500
C115 H115 0.9500
C116 C117 1.519(4)
C116 H11I 0.9900
C116 H11J 0.9900
C117 C118 1.523(4)
C117 H11K 0.9900
C117 H11L 0.9900
C118 C119 1.524(4)
C118 H11M 0.9900
C118 H11N 0.9900
C119 C120 1.529(4)
C119 H11O 0.9900
C119 H11P 0.9900
C120 C121 1.528(4)
C120 H12A 0.9900
C120 H12B 0.9900
C121 C122 1.527(4)
C121 H12C 0.9900
C121 H12D 0.9900
C122 C123 1.532(4)
C122 H12E 0.9900
C122 H12F 0.9900
C123 C124 1.519(4)
C123 H12G 0.9900
C123 H12H 0.9900
C124 C125 1.531(4)
C124 H12I 0.9900
C124 H12J 0.9900
C125 C126 1.531(5)
C125 H12K 0.9900
C125 H12L 0.9900
C126 C127 1.502(5)
C126 H12M 0.9900
C126 H12N 0.9900
C127 H12O 0.9800
C127 H12P 0.9800
C127 H12Q 0.9800
C128 H12R 0.9800
C128 H12S 0.9800
C128 H12T 0.9800

loop_
_geom_torsion_atom_site_label_1
_geom_torsion_atom_site_label_2
_geom_torsion_atom_site_label_3
_geom_torsion_atom_site_label_4
_geom_torsion
C6 N1 N2 C7 178.2(2)
F1 C1 C2 F2 3.6(4)
C6 C1 C2 F2 -178.3(3)
F1 C1 C2 C3 -176.7(3)
C6 C1 C2 C3 1.4(4)
F2 C2 C3 C4 -179.0(2)
C1 C2 C3 C4 1.3(4)
F2 C2 C3 I1 4.8(4)
C1 C2 C3 I1 -174.9(2)
C2 C3 C4 F3 178.9(2)
I1 C3 C4 F3 -5.1(4)
C2 C3 C4 C5 -1.8(4)
I1 C3 C4 C5 174.2(2)
F3 C4 C5 F4 -0.6(4)
C3 C4 C5 F4 -179.9(3)
F3 C4 C5 C6 179.0(2)
C3 C4 C5 C6 -0.3(4)
F4 C5 C6 C1 -177.5(2)
C4 C5 C6 C1 2.9(4)
F4 C5 C6 N1 0.1(4)
C4 C5 C6 N1 -179.5(2)
F1 C1 C6 C5 174.6(2)
C2 C1 C6 C5 -3.5(4)
F1 C1 C6 N1 -2.7(4)
C2 C1 C6 N1 179.3(3)
N2 N1 C6 C5 158.3(3)
N2 N1 C6 C1 -24.4(4)
N1 N2 C7 C12 178.4(3)
N1 N2 C7 C8 -2.6(4)
C12 C7 C8 C9 -0.1(4)
N2 C7 C8 C9 -179.1(3)
C7 C8 C9 C10 -0.3(5)
C13 O1 C10 C11 0.3(4)
C13 O1 C10 C9 -178.8(3)
C8 C9 C10 O1 -179.9(3)
C8 C9 C10 C11 1.0(5)
O1 C10 C11 C12 179.7(3)
C9 C10 C11 C12 -1.3(4)
C10 C11 C12 C7 0.9(4)
N2 C7 C12 C11 178.9(3)
C8 C7 C12 C11 -0.2(4)
C10 O1 C13 C14 -179.6(2)
O1 C13 C14 C15 -173.4(2)
C13 C14 C15 C16 179.5(3)
C14 C15 C16 C17 179.0(3)
C15 C16 C17 C18 -177.5(3)
C16 C17 C18 C19 179.4(3)
C17 C18 C19 C20 -178.0(3)
C18 C19 C20 C21 -180.0(3)
C19 C20 C21 C22 -177.6(3)
C20 C21 C22 C23 -179.8(3)
C21 C22 C23 C24 -176.5(3)
C30 N3 N4 C31 179.3(2)
F5 C25 C26 F6 0.3(4)
C30 C25 C26 F6 179.2(2)
F5 C25 C26 C27 -179.3(3)
C30 C25 C26 C27 -0.5(4)
F6 C26 C27 C28 -178.2(3)
C25 C26 C27 C28 1.4(4)
F6 C26 C27 I2 1.6(4)
C25 C26 C27 I2 -178.8(2)
C26 C27 C28 F7 178.6(3)
I2 C27 C28 F7 -1.2(4)
C26 C27 C28 C29 -1.6(4)
I2 C27 C28 C29 178.6(2)
F7 C28 C29 F8 2.0(4)
C27 C28 C29 F8 -177.8(3)
F7 C28 C29 C30 -179.5(3)
C27 C28 C29 C30 0.7(5)
F8 C29 C30 C25 178.7(3)
C28 C29 C30 C25 0.3(4)
F8 C29 C30 N3 -0.5(5)
C28 C29 C30 N3 -178.9(3)
F5 C25 C30 C29 178.4(2)
C26 C25 C30 C29 -0.4(4)
F5 C25 C30 N3 -2.3(4)
C26 C25 C30 N3 178.9(3)
N4 N3 C30 C29 -9.8(4)
N4 N3 C30 C25 171.0(2)
N3 N4 C31 C32 -177.2(3)
N3 N4 C31 C36 3.9(4)
C36 C31 C32 C33 -1.5(4)
N4 C31 C32 C33 179.5(3)
C31 C32 C33 C34 0.9(4)
C37 O2 C34 C35 8.5(4)
C37 O2 C34 C33 -168.9(3)
C32 C33 C34 O2 178.0(3)
C32 C33 C34 C35 0.5(4)
O2 C34 C35 C36 -178.6(3)
C33 C34 C35 C36 -1.3(4)
C34 C35 C36 C31 0.7(4)
C32 C31 C36 C35 0.7(4)
N4 C31 C36 C35 179.5(3)
C34 O2 C37 C38 171.7(3)
O2 C37 C38 C39 177.5(2)
C37 C38 C39 C40 -178.5(3)
C38 C39 C40 C41 180.0(3)
C39 C40 C41 C42 -179.5(3)
C40 C41 C42 C43 -179.6(3)
C41 C42 C43 C44 -179.1(3)
C42 C43 C44 C45 179.0(3)
C43 C44 C45 C46 -179.2(3)
C44 C45 C46 C47 176.4(3)
C45 C46 C47 C48 -179.6(3)
C54 N5 N6 C55 -178.7(2)
F9 C49 C50 F10 0.2(4)
C54 C49 C50 F10 -179.5(3)
F9 C49 C50 C51 -179.8(3)
C54 C49 C50 C51 0.5(4)
F10 C50 C51 C52 -178.6(2)
C49 C50 C51 C52 1.4(4)
F10 C50 C51 I3 4.8(4)
C49 C50 C51 I3 -175.1(2)
C50 C51 C52 F11 -179.8(2)
I3 C51 C52 F11 -3.2(4)
C50 C51 C52 C53 -1.1(4)
I3 C51 C52 C53 175.5(2)
F11 C52 C53 F12 -4.6(4)
C51 C52 C53 F12 176.7(3)
F11 C52 C53 C54 177.7(3)
C51 C52 C53 C54 -1.0(4)
F9 C49 C54 C53 177.8(2)
C50 C49 C54 C53 -2.5(4)
F9 C49 C54 N5 0.8(4)
C50 C49 C54 N5 -179.5(3)
F12 C53 C54 C49 -174.9(3)
C52 C53 C54 C49 2.7(4)
F12 C53 C54 N5 1.8(4)
C52 C53 C54 N5 179.4(3)
N6 N5 C54 C49 -157.6(3)
N6 N5 C54 C53 25.7(4)
N5 N6 C55 C60 -176.7(3)
N5 N6 C55 C56 4.7(4)
C60 C55 C56 C57 0.6(4)
N6 C55 C56 C57 179.2(3)
C55 C56 C57 C58 0.4(4)
C61 O3 C58 C59 0.8(4)
C61 O3 C58 C57 -179.9(2)
C56 C57 C58 O3 179.3(3)
C56 C57 C58 C59 -1.3(4)
O3 C58 C59 C60 -179.4(3)
C57 C58 C59 C60 1.3(4)
C58 C59 C60 C55 -0.3(4)
C56 C55 C60 C59 -0.7(4)
N6 C55 C60 C59 -179.4(3)
C58 O3 C61 C62 178.7(2)
O3 C61 C62 C63 171.1(2)
C61 C62 C63 C64 176.5(3)
C62 C63 C64 C65 178.1(3)
C63 C64 C65 C66 177.3(3)
C64 C65 C66 C67 -179.7(3)
C65 C66 C67 C68 177.0(3)
C66 C67 C68 C69 177.3(3)
C67 C68 C69 C70 177.1(3)
C68 C69 C70 C71 -179.3(3)
C69 C70 C71 C72 179.1(3)
C78 N7 N8 C79 179.8(2)
F13 C73 C74 F14 -1.9(4)
C78 C73 C74 F14 178.8(2)
F13 C73 C74 C75 178.0(3)
C78 C73 C74 C75 -1.3(4)
F14 C74 C75 C76 -178.9(2)
C73 C74 C75 C76 1.2(4)
F14 C74 C75 I4 2.1(4)
C73 C74 C75 I4 -177.8(2)
C74 C75 C76 F15 178.8(3)
I4 C75 C76 F15 -2.1(4)
C74 C75 C76 C77 -0.6(4)
I4 C75 C76 C77 178.4(2)
F15 C76 C77 F16 -0.1(4)
C75 C76 C77 F16 179.4(3)
F15 C76 C77 C78 -179.3(3)
C75 C76 C77 C78 0.1(5)
F16 C77 C78 C73 -179.4(2)
C76 C77 C78 C73 -0.2(4)
F16 C77 C78 N7 0.7(4)
C76 C77 C78 N7 179.9(3)
F13 C73 C78 C77 -178.6(3)
C74 C73 C78 C77 0.7(4)
F13 C73 C78 N7 1.3(5)
C74 C73 C78 N7 -179.4(3)
N8 N7 C78 C77 -171.8(3)
N8 N7 C78 C73 8.3(4)
N7 N8 C79 C80 178.9(3)
N7 N8 C79 C84 -2.6(4)
C84 C79 C80 C81 1.0(4)
N8 C79 C80 C81 179.5(3)
C79 C80 C81 C82 -1.3(4)
C85 O4 C82 C81 170.9(3)
C85 O4 C82 C83 -7.5(4)
C80 C81 C82 O4 -177.6(3)
C80 C81 C82 C83 0.9(4)
O4 C82 C83 C84 178.2(3)
C81 C82 C83 C84 -0.1(4)
C80 C79 C84 C83 -0.2(4)
N8 C79 C84 C83 -178.6(3)
C82 C83 C84 C79 -0.3(5)
C82 O4 C85 C86 -173.1(2)
O4 C85 C86 C87 -173.8(2)
C85 C86 C87 C88 178.1(3)
C86 C87 C88 C89 -179.7(2)
C87 C88 C89 C90 179.1(2)
C88 C89 C90 C91 178.4(2)
C89 C90 C91 C92 -179.8(2)
C90 C91 C92 C93 179.6(2)
C91 C92 C93 C94 179.8(3)
C92 C93 C94 C95 -179.5(3)
C93 C94 C95 C96 -179.7(3)
C98 N9 C97 N10 0.2(3)
C112 N9 C97 N10 178.9(3)
C99 N10 C97 N9 -0.1(3)
C100 N10 C97 N9 179.3(2)
C97 N9 C98 C99 -0.2(3)
C112 N9 C98 C99 -178.9(3)
N9 C98 C99 N10 0.1(3)
C97 N10 C99 C98 0.0(3)
C100 N10 C99 C98 -179.4(3)
C97 N10 C100 C101 13.5(4)
C99 N10 C100 C101 -167.3(3)
N10 C100 C101 C102 -179.0(2)
C100 C101 C102 C103 179.8(2)
C101 C102 C103 C104 -175.9(2)
C102 C103 C104 C105 178.9(2)
C103 C104 C105 C106 178.7(3)
C104 C105 C106 C107 175.7(3)
C105 C106 C107 C108 -180.0(3)
C106 C107 C108 C109 178.7(3)
C107 C108 C109 C110 -179.0(3)
C108 C109 C110 C111 -179.1(3)
C115 N11 C113 N12 -0.6(3)
C116 N11 C113 N12 179.2(2)
C114 N12 C113 N11 0.8(3)
C128 N12 C113 N11 179.8(3)
C113 N12 C114 C115 -0.7(3)
C128 N12 C114 C115 -179.7(3)
N12 C114 C115 N11 0.3(3)
C113 N11 C115 C114 0.1(3)
C116 N11 C115 C114 -179.6(2)
C113 N11 C116 C117 11.3(4)
C115 N11 C116 C117 -169.0(3)
N11 C116 C117 C118 -178.8(2)
C116 C117 C118 C119 -178.4(2)
C117 C118 C119 C120 -175.0(2)
C118 C119 C120 C121 179.8(2)
C119 C120 C121 C122 178.9(3)
C120 C121 C122 C123 177.4(3)
C121 C122 C123 C124 178.6(3)
C122 C123 C124 C125 178.6(3)
C123 C124 C125 C126 172.7(3)
C124 C125 C126 C127 66.5(4)
